data_7712586
loop_
_publ_author_name
'Billion, Andreas'
'Schorpp, Marcel'
'Feser, Rebecca'
'Schmitt, Manuel'
'Eisele, Lea'
'Scherer, Harald'
'Sonoda, Takaaki'
'Kawa, Hajimu'
'Butschke, Burkhard'
'Krossing, Ingo'

_publ_section_title
;
 The Perfluoroadamantoxy Aluminate as an Ideal Weakly Coordinating Anion?
 -- Synthesis and first Applications.
;
_journal_name_full 'Dalton Transactions'
_journal_paper_doi 10.1039/D3DT00199G
_journal_year 2023
_chemical_formula_moiety 'C40 Al F60 O4 1-, C19 H15 1+, C H2 Cl2'
_chemical_formula_sum 'C60 H17 Al Cl2 F60 O4'
_chemical_formula_weight 2039.62
_space_group_crystal_system monoclinic
_space_group_IT_number 14
_space_group_name_Hall '-P 2yn'
_space_group_name_H-M_alt 'P 1 21/n 1'
_atom_sites_solution_hydrogens geom
_atom_sites_solution_primary direct
_audit_creation_method
;FinalCif V113 by Daniel Kratzert, Freiburg 2022,
https://dkratzert.de/finalcif.html
;
_audit_update_record
;
2022-12-06 deposited with the CCDC.	2023-03-10 downloaded from the CCDC.
;
_cell_angle_alpha 90
_cell_angle_beta 101.54(2)
_cell_angle_gamma 90
_cell_formula_units_Z 4
_cell_length_a 12.724(9)
_cell_length_b 22.259(17)
_cell_length_c 23.784(18)
_cell_measurement_reflns_used 9044
_cell_measurement_temperature 100(2)
_cell_measurement_theta_max 31.4815
_cell_measurement_theta_min 2.2
_cell_volume 6600(9)
_computing_cell_refinement 'SAINT V8.40B'
_computing_data_collection 'Bruker BIS 2018.9.0.3/05-Dec-2018 && APEX3_2018.7-2'
_computing_data_reduction 'SAINT V8.40B'
_computing_structure_refinement 'SHELXL-2018/3 (Sheldrick, 2018)'
_computing_structure_solution 'SHELXT 2018/2 (Sheldrick, 2018)'
_diffrn_ambient_environment N~2~
_diffrn_ambient_temperature 100(2)
_diffrn_detector CCD
_diffrn_detector_area_resol_mean 8.3
_diffrn_detector_type 'Bruker APEXII'
_diffrn_measured_fraction_theta_full 1.000
_diffrn_measured_fraction_theta_max 0.995
_diffrn_measurement_device 'three-circle diffractometer'
_diffrn_measurement_device_type 'Bruker APEX2 QUAZAR'
_diffrn_measurement_method '\w and \f scans'
_diffrn_measurement_specimen_support 'MiTeGen micromount'
_diffrn_radiation_monochromator 'mirror optics'
_diffrn_radiation_probe x-ray
_diffrn_radiation_type MoK\a
_diffrn_radiation_wavelength 0.71073
_diffrn_reflns_av_R_equivalents 0.0410
_diffrn_reflns_av_unetI/netI 0.0217
_diffrn_reflns_Laue_measured_fraction_full 1.000
_diffrn_reflns_Laue_measured_fraction_max 0.995
_diffrn_reflns_limit_h_max 18
_diffrn_reflns_limit_h_min -18
_diffrn_reflns_limit_k_max 32
_diffrn_reflns_limit_k_min -32
_diffrn_reflns_limit_l_max 34
_diffrn_reflns_limit_l_min -34
_diffrn_reflns_number 240992
_diffrn_reflns_point_group_measured_fraction_full 1.000
_diffrn_reflns_point_group_measured_fraction_max 0.995
_diffrn_reflns_theta_full 25.242
_diffrn_reflns_theta_max 31.540
_diffrn_reflns_theta_min 1.265
_diffrn_source 'microfocus sealed X-ray tube'
_diffrn_source_current 0.6
_diffrn_source_type 'Incoatec I\ms'
_diffrn_source_voltage 50.0
_exptl_absorpt_coefficient_mu 0.334
_exptl_absorpt_correction_T_max 0.7462
_exptl_absorpt_correction_T_min 0.7076
_exptl_absorpt_correction_type multi-scan
_exptl_absorpt_process_details
;SADABS-2016/2 - Bruker AXS area detector scaling and absorption correction:
Krause, L., Herbst-Irmer, R., Sheldrick G.M. & Stalke D., J. Appl. Cryst. 48
(2015) 3-10
;
_exptl_crystal_colour yellow
_exptl_crystal_density_diffrn 2.053
_exptl_crystal_description block
_exptl_crystal_F_000 3984
_exptl_crystal_recrystallization_method
'Crystals were obtained at roomtemperature by slow diffusionof pentane into a solution ofthe compound dissolved in1,2-difluorobenzene by the aidof layering.'
_exptl_crystal_size_max 0.350
_exptl_crystal_size_mid 0.200
_exptl_crystal_size_min 0.200
_refine_diff_density_max 0.811
_refine_diff_density_min -0.625
_refine_diff_density_rms 0.073
_refine_ls_extinction_method none
_refine_ls_goodness_of_fit_ref 1.049
_refine_ls_hydrogen_treatment constr
_refine_ls_matrix_type full
_refine_ls_number_parameters 1172
_refine_ls_number_reflns 21931
_refine_ls_number_restraints 83
_refine_ls_restrained_S_all 1.048
_refine_ls_R_factor_all 0.0655
_refine_ls_R_factor_gt 0.0458
_refine_ls_shift/su_max 0.001
_refine_ls_shift/su_mean 0.000
_refine_ls_structure_factor_coef Fsqd
_refine_ls_weighting_details 'w=1/[\s^2^(Fo^2^)+(0.0532P)^2^+6.6430P] where P=(Fo^2^+2Fc^2^)/3'
_refine_ls_weighting_scheme calc
_refine_ls_wR_factor_gt 0.1143
_refine_ls_wR_factor_ref 0.1270
_reflns_Friedel_coverage 0.000
_reflns_number_gt 16820
_reflns_number_total 21931
_reflns_threshold_expression 'I > 2\s(I)'
_cod_data_source_file d3dt00199g2.cif
_cod_data_source_block IKmjs_AM31_a
_cod_original_cell_volume 6600(8)
_cod_original_sg_symbol_H-M 'P 21/n'
_cod_database_code 7712586
_shelx_shelxl_version_number 2018/3
_shelx_space_group_comment
;
The symmetry employed for this shelxl refinement is uniquely defined
by the following loop, which should always be used as a source of
symmetry information in preference to the above space-group names.
They are only intended as comments.
;
_shelx_estimated_absorpt_t_min 0.892
_shelx_estimated_absorpt_t_max 0.936
_olex2_diffrn_ambient_temperature_device 'Oxford Cryostream 800'

loop_
_space_group_symop_operation_xyz
'x, y, z'
'-x+1/2, y+1/2, -z+1/2'
'-x, -y, -z'
'x-1/2, -y-1/2, z-1/2'

loop_
_atom_site_label
_atom_site_type_symbol
_atom_site_fract_x
_atom_site_fract_y
_atom_site_fract_z
_atom_site_U_iso_or_equiv
_atom_site_adp_type
_atom_site_occupancy
_atom_site_site_symmetry_order
_atom_site_calc_flag
_atom_site_refinement_flags_posn
_atom_site_refinement_flags_adp
_atom_site_refinement_flags_occupancy
_atom_site_disorder_assembly
_atom_site_disorder_group
Al1 Al 0.55020(3) 0.73692(2) 0.48876(2) 0.00989(8) Uani 1 1 d . . . . .
C1 C 0.87668(12) 0.55257(7) 0.28866(6) 0.0142(3) Uani 1 1 d . . . . .
C2 C 0.94674(13) 0.53025(7) 0.25271(7) 0.0152(3) Uani 1 1 d . . . . .
C3 C 1.01165(13) 0.57012(7) 0.22866(7) 0.0162(3) Uani 1 1 d . . . . .
H3 H 1.011554 0.611756 0.237440 0.019 Uiso 1 1 calc R U . . .
C4 C 1.07556(14) 0.54881(9) 0.19227(7) 0.0220(3) Uani 1 1 d . . . . .
H4 H 1.117535 0.575870 0.175089 0.026 Uiso 1 1 calc R U . . .
C5 C 1.07797(15) 0.48748(9) 0.18100(8) 0.0246(4) Uani 1 1 d . . . . .
H5 H 1.122339 0.472852 0.156296 0.029 Uiso 1 1 calc R U . . .
C6 C 1.01632(16) 0.44745(8) 0.20542(7) 0.0238(4) Uani 1 1 d . . . . .
H6 H 1.019933 0.405635 0.198041 0.029 Uiso 1 1 calc R U . . .
C7 C 0.94967(15) 0.46836(7) 0.24046(7) 0.0197(3) Uani 1 1 d . . . . .
H7 H 0.905950 0.441081 0.256234 0.024 Uiso 1 1 calc R U . . .
C8 C 0.77735(14) 0.52153(7) 0.28966(7) 0.0183(3) Uani 1 1 d . . . . .
C9 C 0.71673(16) 0.49597(9) 0.23925(8) 0.0266(4) Uani 1 1 d . . . . .
H9 H 0.740191 0.499581 0.203910 0.032 Uiso 1 1 calc R U . . .
C10 C 0.62290(17) 0.46563(11) 0.24156(10) 0.0353(5) Uani 1 1 d . . . . .
H10 H 0.580596 0.449624 0.207379 0.042 Uiso 1 1 calc R U . . .
C11 C 0.59001(17) 0.45833(9) 0.29320(10) 0.0322(4) Uani 1 1 d . . . . .
H11 H 0.526526 0.436307 0.294384 0.039 Uiso 1 1 calc R U . . .
C12 C 0.64918(16) 0.48297(8) 0.34329(9) 0.0263(4) Uani 1 1 d . . . . .
H12 H 0.626311 0.477608 0.378617 0.032 Uiso 1 1 calc R U . . .
C13 C 0.74127(15) 0.51528(8) 0.34180(8) 0.0207(3) Uani 1 1 d . . . . .
H13 H 0.780350 0.533305 0.375838 0.025 Uiso 1 1 calc R U . . .
C14 C 0.90430(12) 0.60546(7) 0.32350(6) 0.0134(3) Uani 1 1 d . . . . .
C15 C 0.82234(12) 0.64476(7) 0.33237(7) 0.0157(3) Uani 1 1 d . . . . .
H15 H 0.749633 0.636002 0.315872 0.019 Uiso 1 1 calc R U . . .
C16 C 0.84762(13) 0.69606(7) 0.36506(7) 0.0178(3) Uani 1 1 d . . . . .
H16 H 0.792740 0.723489 0.369625 0.021 Uiso 1 1 calc R U . . .
C17 C 0.95361(13) 0.70739(8) 0.39122(8) 0.0193(3) Uani 1 1 d . . . . .
H17 H 0.970389 0.741969 0.414712 0.023 Uiso 1 1 calc R U . . .
C18 C 1.03545(13) 0.66867(8) 0.38343(8) 0.0200(3) Uani 1 1 d . . . . .
H18 H 1.107452 0.676634 0.401897 0.024 Uiso 1 1 calc R U . . .
C19 C 1.01179(12) 0.61863(7) 0.34877(7) 0.0166(3) Uani 1 1 d . . . . .
H19 H 1.067858 0.593148 0.341995 0.020 Uiso 1 1 calc R U . . .
O1_1 O 0.60298(9) 0.66555(5) 0.49974(5) 0.0173(2) Uani 1 1 d . . . . .
C1_1 C 0.67626(12) 0.62788(7) 0.52951(6) 0.0132(3) Uani 1 1 d . . . . .
C2_1 C 0.78131(14) 0.62691(7) 0.50502(7) 0.0180(3) Uani 1 1 d . . . . .
F1_1 F 0.75871(10) 0.61230(5) 0.44885(4) 0.0267(2) Uani 1 1 d . . . . .
F2_1 F 0.82476(9) 0.68216(5) 0.50787(5) 0.0270(2) Uani 1 1 d . . . . .
C3_1 C 0.63058(13) 0.56251(7) 0.52455(7) 0.0176(3) Uani 1 1 d . . . . .
F3_1 F 0.60315(10) 0.54603(5) 0.46900(5) 0.0283(2) Uani 1 1 d . . . . .
F4_1 F 0.53982(8) 0.56005(5) 0.54557(5) 0.0280(2) Uani 1 1 d . . . . .
C4_1 C 0.70782(13) 0.64348(7) 0.59458(7) 0.0161(3) Uani 1 1 d . . . . .
F5_1 F 0.62066(9) 0.64350(5) 0.61849(5) 0.0251(2) Uani 1 1 d . . . . .
F6_1 F 0.74763(9) 0.69963(5) 0.60119(5) 0.0245(2) Uani 1 1 d . . . . .
C5_1 C 0.79137(13) 0.59822(8) 0.62713(7) 0.0177(3) Uani 1 1 d . . . . .
F7_1 F 0.81715(10) 0.61279(6) 0.68380(5) 0.0302(3) Uani 1 1 d . . . . .
C6_1 C 0.74198(14) 0.53469(8) 0.62124(7) 0.0190(3) Uani 1 1 d . . . . .
F8_1 F 0.65462(10) 0.53210(5) 0.64499(5) 0.0299(3) Uani 1 1 d . . . . .
F9_1 F 0.81248(10) 0.49504(5) 0.65112(5) 0.0269(2) Uani 1 1 d . . . . .
C7_1 C 0.71313(13) 0.51681(7) 0.55727(7) 0.0178(3) Uani 1 1 d . . . . .
F10_1 F 0.67110(10) 0.46064(5) 0.55197(6) 0.0317(3) Uani 1 1 d . . . . .
C8_1 C 0.81571(15) 0.51801(8) 0.53184(7) 0.0202(3) Uani 1 1 d . . . . .
F11_1 F 0.79393(11) 0.50043(5) 0.47659(5) 0.0303(3) Uani 1 1 d . . . . .
F12_1 F 0.88754(10) 0.47767(5) 0.55900(5) 0.0283(2) Uani 1 1 d . . . . .
C9_1 C 0.86460(13) 0.58169(8) 0.53728(8) 0.0199(3) Uani 1 1 d . . . . .
F13_1 F 0.95498(10) 0.58245(6) 0.51484(6) 0.0347(3) Uani 1 1 d . . . . .
C10_1 C 0.89335(13) 0.59935(8) 0.60133(8) 0.0216(3) Uani 1 1 d . . . . .
F14_1 F 0.93833(9) 0.65430(6) 0.60772(6) 0.0342(3) Uani 1 1 d . . . . .
F15_1 F 0.96790(9) 0.56127(6) 0.63023(5) 0.0321(3) Uani 1 1 d . . . . .
O1_2 O 0.65298(9) 0.78732(5) 0.48551(5) 0.0163(2) Uani 1 1 d . . . . .
C1_2 C 0.69522(12) 0.84284(7) 0.49283(6) 0.0124(3) Uani 1 1 d . . . . .
C2_2 C 0.62182(12) 0.89194(7) 0.45826(7) 0.0157(3) Uani 1 1 d . . . . .
F1_2 F 0.59967(9) 0.87807(5) 0.40201(4) 0.0234(2) Uani 1 1 d . . . . .
F2_2 F 0.52665(8) 0.89315(5) 0.47524(5) 0.0248(2) Uani 1 1 d . . . . .
C3_2 C 0.80414(12) 0.84400(7) 0.47172(7) 0.0152(3) Uani 1 1 d . . . . .
F3_2 F 0.78832(9) 0.82805(5) 0.41594(5) 0.0220(2) Uani 1 1 d . . . . .
F4_2 F 0.87299(8) 0.80319(5) 0.50041(5) 0.0223(2) Uani 1 1 d . . . . .
C4_2 C 0.72031(13) 0.86266(7) 0.55709(7) 0.0155(3) Uani 1 1 d . . . . .
F5_2 F 0.78545(9) 0.82261(5) 0.58908(5) 0.0238(2) Uani 1 1 d . . . . .
F6_2 F 0.62965(9) 0.86354(5) 0.57828(5) 0.0242(2) Uani 1 1 d . . . . .
C5_2 C 0.77286(12) 0.92584(7) 0.56484(7) 0.0148(3) Uani 1 1 d . . . . .
F7_2 F 0.79159(9) 0.94181(5) 0.62141(4) 0.0240(2) Uani 1 1 d . . . . .
C6_2 C 0.87993(12) 0.92451(7) 0.54378(7) 0.0176(3) Uani 1 1 d . . . . .
F8_2 F 0.94853(8) 0.88566(5) 0.57501(5) 0.0265(2) Uani 1 1 d . . . . .
F9_2 F 0.92822(8) 0.97881(5) 0.55144(5) 0.0257(2) Uani 1 1 d . . . . .
C7_2 C 0.85762(12) 0.90692(7) 0.47956(7) 0.0167(3) Uani 1 1 d . . . . .
F10_2 F 0.95199(9) 0.90606(5) 0.46059(5) 0.0284(2) Uani 1 1 d . . . . .
C8_2 C 0.78174(14) 0.95374(7) 0.44463(7) 0.0192(3) Uani 1 1 d . . . . .
F11_2 F 0.76420(10) 0.94017(5) 0.38823(5) 0.0290(2) Uani 1 1 d . . . . .
F12_2 F 0.82727(10) 1.00864(5) 0.44961(5) 0.0278(2) Uani 1 1 d . . . . .
C9_2 C 0.67439(13) 0.95509(7) 0.46590(7) 0.0166(3) Uani 1 1 d . . . . .
F13_2 F 0.60805(9) 0.99639(5) 0.43502(5) 0.0281(2) Uani 1 1 d . . . . .
C10_2 C 0.69675(13) 0.97263(7) 0.52995(7) 0.0174(3) Uani 1 1 d . . . . .
F14_2 F 0.60441(9) 0.97554(5) 0.54927(5) 0.0260(2) Uani 1 1 d . . . . .
F15_2 F 0.74023(9) 1.02806(5) 0.53749(5) 0.0250(2) Uani 1 1 d . . . . .
O1_3 O 0.48698(9) 0.75711(6) 0.54384(5) 0.0176(2) Uani 1 1 d . . . . .
C1_3 C 0.39659(12) 0.75954(7) 0.56511(7) 0.0141(3) Uani 1 1 d . . . . .
C2_3 C 0.32170(14) 0.81165(8) 0.53756(7) 0.0195(3) Uani 1 1 d . . . . .
F1_3 F 0.37423(10) 0.86435(5) 0.54464(5) 0.0287(2) Uani 1 1 d . . . . .
F2_3 F 0.29297(9) 0.80335(6) 0.48031(5) 0.0294(3) Uani 1 1 d . . . . .
C3_3 C 0.42577(13) 0.77197(8) 0.63109(7) 0.0182(3) Uani 1 1 d . . . . .
F3_3 F 0.48256(9) 0.82313(6) 0.64160(5) 0.0279(2) Uani 1 1 d . . . . .
F4_3 F 0.48981(9) 0.72836(6) 0.65822(5) 0.0280(2) Uani 1 1 d . . . . .
C4_3 C 0.33055(13) 0.70003(8) 0.55668(8) 0.0189(3) Uani 1 1 d . . . . .
F5_3 F 0.39109(9) 0.65364(5) 0.58073(5) 0.0276(2) Uani 1 1 d . . . . .
F6_3 F 0.30207(9) 0.68698(5) 0.50028(5) 0.0273(2) Uani 1 1 d . . . . .
C5_3 C 0.22843(14) 0.70445(8) 0.58308(8) 0.0219(3) Uani 1 1 d . . . . .
F7_3 F 0.17280(10) 0.65176(6) 0.57454(7) 0.0382(3) Uani 1 1 d . . . . .
C6_3 C 0.26090(15) 0.71687(8) 0.64814(8) 0.0234(3) Uani 1 1 d . . . . .
F8_3 F 0.32140(11) 0.67180(6) 0.67491(6) 0.0351(3) Uani 1 1 d . . . . .
F9_3 F 0.17321(10) 0.71954(6) 0.67187(6) 0.0319(3) Uani 1 1 d . . . . .
C7_3 C 0.32390(14) 0.77665(8) 0.65748(7) 0.0193(3) Uani 1 1 d . . . . .
F10_3 F 0.35280(10) 0.78803(6) 0.71496(5) 0.0313(3) Uani 1 1 d . . . . .
C8_3 C 0.25206(14) 0.82849(8) 0.62846(8) 0.0205(3) Uani 1 1 d . . . . .
F11_3 F 0.30469(10) 0.88133(5) 0.63836(6) 0.0300(3) Uani 1 1 d . . . . .
F12_3 F 0.16440(9) 0.83417(5) 0.65187(5) 0.0274(2) Uani 1 1 d . . . . .
C9_3 C 0.21953(13) 0.81604(8) 0.56360(8) 0.0205(3) Uani 1 1 d . . . . .
F13_3 F 0.15615(10) 0.86157(6) 0.53782(6) 0.0337(3) Uani 1 1 d . . . . .
C10_3 C 0.15678(13) 0.75629(9) 0.55405(8) 0.0240(4) Uani 1 1 d . . . . .
F14_3 F 0.12516(9) 0.74573(7) 0.49751(5) 0.0371(3) Uani 1 1 d . . . . .
F15_3 F 0.06635(8) 0.75981(6) 0.57538(6) 0.0330(3) Uani 1 1 d . . . . .
O1_4 O 0.45633(9) 0.73514(6) 0.42503(5) 0.0159(2) Uani 1 1 d . . . . .
C1_4 C 0.43329(11) 0.71947(7) 0.36914(6) 0.0115(2) Uani 1 1 d . . . . .
C2_4 C 0.53355(12) 0.71968(7) 0.34075(6) 0.0136(3) Uani 1 1 d . . . . .
F1_4 F 0.58201(8) 0.77365(5) 0.34678(4) 0.01908(19) Uani 1 1 d . . . . .
F2_4 F 0.60685(7) 0.68022(5) 0.36855(4) 0.0195(2) Uani 1 1 d . . . . .
C3_4 C 0.35076(12) 0.76482(7) 0.33510(7) 0.0137(3) Uani 1 1 d . . . . .
F3_4 F 0.39067(8) 0.82115(4) 0.34164(4) 0.0198(2) Uani 1 1 d . . . . .
F4_4 F 0.26075(7) 0.76537(5) 0.35719(4) 0.0198(2) Uani 1 1 d . . . . .
C4_4 C 0.38230(12) 0.65549(7) 0.35952(7) 0.0153(3) Uani 1 1 d . . . . .
F5_4 F 0.29315(8) 0.65225(5) 0.38221(4) 0.0205(2) Uani 1 1 d . . . . .
F6_4 F 0.45058(8) 0.61407(5) 0.38730(5) 0.0222(2) Uani 1 1 d . . . . .
C5_4 C 0.35242(13) 0.63915(7) 0.29470(7) 0.0177(3) Uani 1 1 d . . . . .
F7_4 F 0.30771(10) 0.58347(5) 0.28810(5) 0.0285(2) Uani 1 1 d . . . . .
C6_4 C 0.27121(13) 0.68561(8) 0.26310(7) 0.0182(3) Uani 1 1 d . . . . .
F8_4 F 0.17973(8) 0.68406(5) 0.28336(5) 0.0241(2) Uani 1 1 d . . . . .
F9_4 F 0.24260(9) 0.67167(5) 0.20688(5) 0.0266(2) Uani 1 1 d . . . . .
C7_4 C 0.32128(12) 0.74914(7) 0.27022(7) 0.0150(3) Uani 1 1 d . . . . .
F10_4 F 0.24920(8) 0.78960(5) 0.24251(5) 0.0234(2) Uani 1 1 d . . . . .
C8_4 C 0.42377(13) 0.74991(7) 0.24456(7) 0.0160(3) Uani 1 1 d . . . . .
F11_4 F 0.46809(8) 0.80505(5) 0.24918(4) 0.0207(2) Uani 1 1 d . . . . .
F12_4 F 0.39992(9) 0.73763(5) 0.18805(4) 0.0237(2) Uani 1 1 d . . . . .
C9_4 C 0.50479(12) 0.70339(7) 0.27612(7) 0.0144(3) Uani 1 1 d . . . . .
F13_4 F 0.59546(8) 0.70432(5) 0.25389(4) 0.0222(2) Uani 1 1 d . . . . .
C10_4 C 0.45467(14) 0.64012(8) 0.26902(7) 0.0187(3) Uani 1 1 d . . . . .
F14_4 F 0.52569(9) 0.59905(5) 0.29464(5) 0.0273(2) Uani 1 1 d . . . . .
F15_4 F 0.43109(10) 0.62482(5) 0.21287(5) 0.0283(2) Uani 1 1 d . . . . .
Cl1_5 Cl 0.02263(16) 0.83540(7) 0.3368(2) 0.0558(7) Uani 0.720(14) 1 d D U P A 1
Cl2_5 Cl 0.1657(2) 0.92388(12) 0.30449(18) 0.0594(7) Uani 0.720(14) 1 d D U P A 1
C1_5 C 0.1232(5) 0.8892(3) 0.3617(2) 0.0493(12) Uani 0.720(14) 1 d D U P A 1
H1A_5 H 0.094649 0.919890 0.384835 0.059 Uiso 0.720(14) 1 calc R U P A 1
H1B_5 H 0.184936 0.869323 0.386723 0.059 Uiso 0.720(14) 1 calc R U P A 1
Cl1_6 Cl 0.1699(6) 0.9202(3) 0.3147(6) 0.069(2) Uani 0.280(14) 1 d D U P A 2
Cl2_6 Cl 0.0141(4) 0.8253(4) 0.3063(8) 0.074(3) Uani 0.280(14) 1 d D U P A 2
C1_6 C 0.0976(13) 0.8732(7) 0.3540(6) 0.055(4) Uani 0.280(14) 1 d D U P A 2
H1A_6 H 0.148308 0.849245 0.382249 0.066 Uiso 0.280(14) 1 calc R U P A 2
H1B_6 H 0.053913 0.898159 0.375041 0.066 Uiso 0.280(14) 1 calc R U P A 2

loop_
_atom_site_aniso_label
_atom_site_aniso_U_11
_atom_site_aniso_U_22
_atom_site_aniso_U_33
_atom_site_aniso_U_23
_atom_site_aniso_U_13
_atom_site_aniso_U_12
Al1 0.00982(18) 0.01037(19) 0.00938(19) 0.00102(15) 0.00170(14) 0.00005(15)
C1 0.0181(7) 0.0132(6) 0.0110(6) 0.0005(5) 0.0019(5) 0.0013(5)
C2 0.0192(7) 0.0146(7) 0.0113(6) -0.0024(5) 0.0019(5) 0.0031(5)
C3 0.0186(7) 0.0167(7) 0.0130(7) -0.0011(5) 0.0022(5) 0.0020(5)
C4 0.0213(8) 0.0285(9) 0.0169(8) -0.0012(6) 0.0058(6) 0.0021(6)
C5 0.0256(8) 0.0313(9) 0.0169(8) -0.0039(7) 0.0048(6) 0.0117(7)
C6 0.0348(9) 0.0195(8) 0.0157(8) -0.0026(6) 0.0021(7) 0.0108(7)
C7 0.0297(8) 0.0148(7) 0.0141(7) -0.0011(6) 0.0035(6) 0.0021(6)
C8 0.0225(7) 0.0153(7) 0.0179(7) -0.0034(6) 0.0060(6) -0.0026(6)
C9 0.0279(9) 0.0317(10) 0.0212(8) -0.0101(7) 0.0071(7) -0.0092(7)
C10 0.0316(10) 0.0399(12) 0.0343(11) -0.0160(9) 0.0062(8) -0.0167(9)
C11 0.0304(10) 0.0258(9) 0.0428(12) -0.0092(8) 0.0134(9) -0.0113(8)
C12 0.0331(9) 0.0185(8) 0.0317(10) -0.0025(7) 0.0167(8) -0.0061(7)
C13 0.0273(8) 0.0172(7) 0.0196(8) -0.0033(6) 0.0092(6) -0.0034(6)
C14 0.0158(6) 0.0127(6) 0.0122(6) -0.0006(5) 0.0035(5) 0.0011(5)
C15 0.0135(6) 0.0161(7) 0.0183(7) -0.0022(6) 0.0050(5) -0.0005(5)
C16 0.0153(7) 0.0150(7) 0.0243(8) -0.0049(6) 0.0067(6) 0.0011(5)
C17 0.0188(7) 0.0173(7) 0.0226(8) -0.0071(6) 0.0057(6) -0.0015(6)
C18 0.0138(7) 0.0243(8) 0.0209(8) -0.0070(6) 0.0009(6) 0.0006(6)
C19 0.0155(6) 0.0181(7) 0.0157(7) -0.0014(6) 0.0020(5) 0.0045(5)
O1_1 0.0209(5) 0.0125(5) 0.0164(5) 0.0026(4) -0.0016(4) 0.0030(4)
C1_1 0.0163(6) 0.0101(6) 0.0124(6) 0.0012(5) 0.0014(5) 0.0011(5)
C2_1 0.0243(8) 0.0151(7) 0.0159(7) 0.0032(6) 0.0067(6) 0.0008(6)
F1_1 0.0444(7) 0.0240(5) 0.0139(5) 0.0052(4) 0.0110(4) 0.0104(5)
F2_1 0.0277(5) 0.0174(5) 0.0381(6) 0.0075(4) 0.0119(5) -0.0041(4)
C3_1 0.0170(7) 0.0139(7) 0.0194(8) 0.0015(6) -0.0021(6) -0.0011(5)
F3_1 0.0349(6) 0.0189(5) 0.0239(5) -0.0047(4) -0.0110(4) -0.0004(4)
F4_1 0.0166(5) 0.0239(5) 0.0425(7) 0.0070(5) 0.0036(4) -0.0044(4)
C4_1 0.0195(7) 0.0140(7) 0.0141(7) -0.0011(5) 0.0016(5) 0.0034(5)
F5_1 0.0271(5) 0.0300(6) 0.0203(5) 0.0042(4) 0.0097(4) 0.0136(4)
F6_1 0.0318(6) 0.0139(5) 0.0241(5) -0.0057(4) -0.0031(4) 0.0001(4)
C5_1 0.0208(7) 0.0202(7) 0.0105(7) -0.0009(5) -0.0007(5) 0.0055(6)
F7_1 0.0409(7) 0.0335(6) 0.0121(5) -0.0040(4) -0.0043(4) 0.0122(5)
C6_1 0.0227(7) 0.0182(7) 0.0175(7) 0.0068(6) 0.0073(6) 0.0056(6)
F8_1 0.0316(6) 0.0318(6) 0.0316(6) 0.0148(5) 0.0191(5) 0.0080(5)
F9_1 0.0361(6) 0.0248(5) 0.0205(5) 0.0116(4) 0.0075(4) 0.0151(5)
C7_1 0.0216(7) 0.0116(7) 0.0195(8) 0.0034(5) 0.0023(6) -0.0007(5)
F10_1 0.0398(7) 0.0117(5) 0.0417(7) 0.0041(4) 0.0032(5) -0.0052(4)
C8_1 0.0279(8) 0.0181(7) 0.0149(7) 0.0023(6) 0.0048(6) 0.0076(6)
F11_1 0.0524(7) 0.0221(5) 0.0163(5) -0.0017(4) 0.0066(5) 0.0140(5)
F12_1 0.0372(6) 0.0251(6) 0.0237(5) 0.0069(4) 0.0087(5) 0.0187(5)
C9_1 0.0180(7) 0.0232(8) 0.0208(8) 0.0043(6) 0.0091(6) 0.0044(6)
F13_1 0.0257(6) 0.0422(7) 0.0423(7) 0.0109(6) 0.0215(5) 0.0089(5)
C10_1 0.0154(7) 0.0226(8) 0.0245(8) 0.0018(6) -0.0017(6) 0.0014(6)
F14_1 0.0215(5) 0.0323(6) 0.0446(7) -0.0040(5) -0.0037(5) -0.0087(5)
F15_1 0.0194(5) 0.0422(7) 0.0312(6) 0.0035(5) -0.0037(4) 0.0110(5)
O1_2 0.0168(5) 0.0127(5) 0.0205(6) -0.0008(4) 0.0061(4) -0.0043(4)
C1_2 0.0137(6) 0.0105(6) 0.0138(6) -0.0005(5) 0.0043(5) -0.0019(5)
C2_2 0.0122(6) 0.0162(7) 0.0178(7) -0.0012(5) 0.0005(5) 0.0005(5)
F1_2 0.0284(5) 0.0206(5) 0.0169(5) -0.0005(4) -0.0059(4) -0.0010(4)
F2_2 0.0118(4) 0.0255(5) 0.0366(6) -0.0031(5) 0.0036(4) 0.0013(4)
C3_2 0.0164(6) 0.0114(6) 0.0194(7) -0.0009(5) 0.0074(6) 0.0004(5)
F3_2 0.0287(5) 0.0201(5) 0.0206(5) -0.0053(4) 0.0135(4) -0.0022(4)
F4_2 0.0176(4) 0.0146(5) 0.0348(6) 0.0011(4) 0.0052(4) 0.0049(4)
C4_2 0.0175(7) 0.0152(7) 0.0147(7) 0.0013(5) 0.0055(5) -0.0017(5)
F5_2 0.0331(6) 0.0185(5) 0.0173(5) 0.0059(4) -0.0009(4) -0.0006(4)
F6_2 0.0259(5) 0.0278(5) 0.0233(5) -0.0050(4) 0.0154(4) -0.0086(4)
C5_2 0.0176(7) 0.0144(7) 0.0124(7) -0.0017(5) 0.0026(5) -0.0010(5)
F7_2 0.0330(6) 0.0234(5) 0.0150(5) -0.0056(4) 0.0031(4) -0.0038(4)
C6_2 0.0139(6) 0.0142(7) 0.0236(8) -0.0006(6) 0.0012(6) -0.0013(5)
F8_2 0.0164(5) 0.0243(5) 0.0344(6) 0.0004(5) -0.0054(4) 0.0036(4)
F9_2 0.0194(5) 0.0204(5) 0.0363(6) -0.0053(4) 0.0032(4) -0.0081(4)
C7_2 0.0134(6) 0.0160(7) 0.0234(8) -0.0008(6) 0.0101(6) -0.0023(5)
F10_2 0.0192(5) 0.0274(6) 0.0441(7) -0.0050(5) 0.0198(5) -0.0056(4)
C8_2 0.0268(8) 0.0130(7) 0.0188(8) 0.0022(6) 0.0072(6) -0.0045(6)
F11_2 0.0473(7) 0.0243(5) 0.0177(5) 0.0042(4) 0.0121(5) -0.0064(5)
F12_2 0.0367(6) 0.0149(5) 0.0339(6) 0.0044(4) 0.0120(5) -0.0087(4)
C9_2 0.0175(7) 0.0116(6) 0.0189(7) 0.0030(5) -0.0005(6) 0.0031(5)
F13_2 0.0309(6) 0.0169(5) 0.0313(6) 0.0061(4) -0.0059(5) 0.0080(4)
C10_2 0.0168(7) 0.0129(7) 0.0224(8) -0.0026(6) 0.0038(6) 0.0016(5)
F14_2 0.0202(5) 0.0256(5) 0.0344(6) -0.0084(5) 0.0107(4) 0.0046(4)
F15_2 0.0310(6) 0.0113(4) 0.0319(6) -0.0039(4) 0.0042(5) -0.0005(4)
O1_3 0.0137(5) 0.0266(6) 0.0137(5) -0.0028(4) 0.0061(4) -0.0018(4)
C1_3 0.0120(6) 0.0190(7) 0.0119(6) -0.0012(5) 0.0042(5) 0.0002(5)
C2_3 0.0204(7) 0.0230(8) 0.0162(7) 0.0025(6) 0.0066(6) 0.0024(6)
F1_3 0.0347(6) 0.0202(5) 0.0364(6) 0.0047(5) 0.0197(5) -0.0015(4)
F2_3 0.0290(6) 0.0451(7) 0.0143(5) 0.0059(5) 0.0046(4) 0.0113(5)
C3_3 0.0151(7) 0.0256(8) 0.0141(7) -0.0030(6) 0.0035(5) -0.0003(6)
F3_3 0.0211(5) 0.0386(6) 0.0255(6) -0.0146(5) 0.0079(4) -0.0116(4)
F4_3 0.0224(5) 0.0453(7) 0.0164(5) 0.0036(5) 0.0037(4) 0.0111(5)
C4_3 0.0173(7) 0.0192(7) 0.0223(8) -0.0046(6) 0.0087(6) -0.0015(6)
F5_3 0.0290(6) 0.0189(5) 0.0390(7) 0.0008(5) 0.0164(5) 0.0054(4)
F6_3 0.0238(5) 0.0345(6) 0.0247(5) -0.0157(5) 0.0071(4) -0.0061(4)
C5_3 0.0173(7) 0.0192(8) 0.0318(9) -0.0062(7) 0.0114(7) -0.0050(6)
F7_3 0.0320(6) 0.0259(6) 0.0633(9) -0.0153(6) 0.0251(6) -0.0148(5)
C6_3 0.0252(8) 0.0228(8) 0.0274(9) 0.0046(7) 0.0178(7) 0.0030(6)
F8_3 0.0443(7) 0.0296(6) 0.0380(7) 0.0162(5) 0.0242(6) 0.0125(5)
F9_3 0.0325(6) 0.0307(6) 0.0411(7) 0.0025(5) 0.0283(5) -0.0007(5)
C7_3 0.0202(7) 0.0257(8) 0.0136(7) -0.0019(6) 0.0075(6) 0.0005(6)
F10_3 0.0330(6) 0.0493(7) 0.0134(5) -0.0065(5) 0.0093(4) 0.0028(5)
C8_3 0.0211(7) 0.0197(8) 0.0238(8) -0.0037(6) 0.0121(6) -0.0001(6)
F11_3 0.0347(6) 0.0202(5) 0.0395(7) -0.0104(5) 0.0177(5) -0.0050(4)
F12_3 0.0260(5) 0.0290(6) 0.0324(6) -0.0036(5) 0.0183(5) 0.0043(4)
C9_3 0.0180(7) 0.0239(8) 0.0207(8) 0.0022(6) 0.0065(6) 0.0054(6)
F13_3 0.0295(6) 0.0360(7) 0.0371(7) 0.0106(5) 0.0103(5) 0.0176(5)
C10_3 0.0118(7) 0.0335(10) 0.0271(9) -0.0079(7) 0.0049(6) -0.0007(6)
F14_3 0.0184(5) 0.0595(9) 0.0297(6) -0.0155(6) -0.0038(4) 0.0012(5)
F15_3 0.0126(5) 0.0431(7) 0.0455(7) -0.0088(6) 0.0112(5) -0.0007(4)
O1_4 0.0119(5) 0.0258(6) 0.0096(5) -0.0015(4) 0.0009(4) 0.0015(4)
C1_4 0.0089(6) 0.0164(7) 0.0091(6) 0.0011(5) 0.0013(5) 0.0002(5)
C2_4 0.0111(6) 0.0181(7) 0.0115(6) 0.0005(5) 0.0017(5) -0.0008(5)
F1_4 0.0157(4) 0.0238(5) 0.0177(5) -0.0038(4) 0.0034(4) -0.0084(4)
F2_4 0.0122(4) 0.0312(5) 0.0147(4) 0.0041(4) 0.0016(3) 0.0064(4)
C3_4 0.0117(6) 0.0154(7) 0.0137(7) 0.0010(5) 0.0016(5) -0.0002(5)
F3_4 0.0236(5) 0.0133(4) 0.0225(5) -0.0014(4) 0.0050(4) -0.0013(4)
F4_4 0.0120(4) 0.0276(5) 0.0203(5) 0.0019(4) 0.0044(3) 0.0043(4)
C4_4 0.0142(6) 0.0161(7) 0.0151(7) 0.0058(5) 0.0019(5) -0.0005(5)
F5_4 0.0154(4) 0.0265(5) 0.0202(5) 0.0085(4) 0.0052(4) -0.0041(4)
F6_4 0.0239(5) 0.0189(5) 0.0225(5) 0.0106(4) 0.0013(4) 0.0037(4)
C5_4 0.0201(7) 0.0127(7) 0.0188(7) 0.0012(5) 0.0004(6) -0.0057(5)
F7_4 0.0369(6) 0.0151(5) 0.0313(6) -0.0004(4) 0.0015(5) -0.0125(4)
C6_4 0.0152(7) 0.0216(8) 0.0161(7) 0.0017(6) -0.0012(5) -0.0059(6)
F8_4 0.0126(4) 0.0338(6) 0.0240(5) 0.0057(4) -0.0009(4) -0.0080(4)
F9_4 0.0269(5) 0.0331(6) 0.0154(5) -0.0020(4) -0.0065(4) -0.0095(4)
C7_4 0.0143(6) 0.0155(7) 0.0135(7) 0.0049(5) -0.0009(5) 0.0006(5)
F10_4 0.0207(5) 0.0245(5) 0.0226(5) 0.0101(4) -0.0018(4) 0.0061(4)
C8_4 0.0185(7) 0.0172(7) 0.0120(7) 0.0022(5) 0.0022(5) -0.0034(5)
F11_4 0.0249(5) 0.0169(5) 0.0207(5) 0.0050(4) 0.0058(4) -0.0059(4)
F12_4 0.0288(5) 0.0314(6) 0.0096(4) 0.0032(4) 0.0009(4) -0.0026(4)
C9_4 0.0136(6) 0.0180(7) 0.0124(7) 0.0001(5) 0.0046(5) -0.0006(5)
F13_4 0.0190(5) 0.0332(6) 0.0168(5) 0.0001(4) 0.0095(4) 0.0010(4)
C10_4 0.0230(7) 0.0163(7) 0.0161(7) -0.0017(6) 0.0022(6) 0.0016(6)
F14_4 0.0323(6) 0.0197(5) 0.0302(6) 0.0005(4) 0.0067(5) 0.0099(4)
F15_4 0.0390(6) 0.0270(6) 0.0181(5) -0.0097(4) 0.0040(4) -0.0020(5)
Cl1_5 0.0508(7) 0.0303(5) 0.0888(19) 0.0146(7) 0.0201(9) 0.0028(4)
Cl2_5 0.0258(7) 0.0576(11) 0.0926(14) 0.0036(9) 0.0066(8) -0.0137(7)
C1_5 0.041(2) 0.046(3) 0.055(3) -0.015(2) -0.006(2) 0.013(2)
Cl1_6 0.043(2) 0.044(2) 0.106(5) -0.036(3) -0.015(2) 0.0130(18)
Cl2_6 0.0611(19) 0.050(3) 0.110(7) 0.039(4) 0.018(3) 0.0068(16)
C1_6 0.063(8) 0.056(8) 0.042(6) -0.004(6) -0.001(6) 0.043(6)

loop_
_atom_type_symbol
_atom_type_description
_atom_type_scat_dispersion_real
_atom_type_scat_dispersion_imag
_atom_type_scat_source
C C 0.0033 0.0016 'International Tables Vol C Tables 4.2.6.8 and 6.1.1.4'
H H 0.0000 0.0000 'International Tables Vol C Tables 4.2.6.8 and 6.1.1.4'
O O 0.0106 0.0060 'International Tables Vol C Tables 4.2.6.8 and 6.1.1.4'
F F 0.0171 0.0103 'International Tables Vol C Tables 4.2.6.8 and 6.1.1.4'
Al Al 0.0645 0.0514 'International Tables Vol C Tables 4.2.6.8 and 6.1.1.4'
Cl Cl 0.1484 0.1585 'International Tables Vol C Tables 4.2.6.8 and 6.1.1.4'

loop_
_geom_angle_atom_site_label_1
_geom_angle_atom_site_label_2
_geom_angle_atom_site_label_3
_geom_angle
_geom_angle_site_symmetry_1
_geom_angle_site_symmetry_3
_geom_angle_publ_flag
O1_1 Al1 O1_3 110.55(7) . . ?
O1_1 Al1 O1_4 106.92(6) . . ?
O1_3 Al1 O1_4 108.97(8) . . ?
O1_1 Al1 O1_2 109.16(8) . . ?
O1_3 Al1 O1_2 109.54(7) . . ?
O1_4 Al1 O1_2 111.68(7) . . ?
C2 C1 C14 120.92(14) . . ?
C2 C1 C8 119.46(14) . . ?
C14 C1 C8 119.63(14) . . ?
C2 C1 F1_1 160.29(10) . . ?
C14 C1 F1_1 50.61(8) . . ?
C8 C1 F1_1 71.98(9) . . ?
C3 C2 C7 119.31(15) . . ?
C3 C2 C1 120.38(15) . . ?
C7 C2 C1 120.30(15) . . ?
C4 C3 C2 120.20(16) . . ?
C4 C3 H3 119.9 . . ?
C2 C3 H3 119.9 . . ?
C3 C4 C5 119.65(17) . . ?
C3 C4 H4 120.2 . . ?
C5 C4 H4 120.2 . . ?
C6 C5 C4 120.81(16) . . ?
C6 C5 H5 119.6 . . ?
C4 C5 H5 119.6 . . ?
C7 C6 C5 120.12(17) . . ?
C7 C6 H6 119.9 . . ?
C5 C6 H6 119.9 . . ?
C6 C7 C2 119.87(17) . . ?
C6 C7 H7 120.1 . . ?
C2 C7 H7 120.1 . . ?
C9 C8 C13 119.23(16) . . ?
C9 C8 C1 120.71(16) . . ?
C13 C8 C1 120.04(15) . . ?
C10 C9 C8 119.57(18) . . ?
C10 C9 H9 120.2 . . ?
C8 C9 H9 120.2 . . ?
C9 C10 C11 120.63(19) . . ?
C9 C10 H10 119.7 . . ?
C11 C10 H10 119.7 . . ?
C10 C11 C12 120.44(19) . . ?
C10 C11 H11 119.8 . . ?
C12 C11 H11 119.8 . . ?
C13 C12 C11 120.04(18) . . ?
C13 C12 H12 120.0 . . ?
C11 C12 H12 120.0 . . ?
C12 C13 C8 120.01(17) . . ?
C12 C13 H13 120.0 . . ?
C8 C13 H13 120.0 . . ?
C15 C14 C19 119.40(15) . . ?
C15 C14 C1 119.36(14) . . ?
C19 C14 C1 121.24(14) . . ?
C16 C15 C14 120.07(15) . . ?
C16 C15 H15 120.0 . . ?
C14 C15 H15 120.0 . . ?
C15 C16 C17 119.81(15) . . ?
C15 C16 H16 120.1 . . ?
C17 C16 H16 120.1 . . ?
C16 C17 C18 120.82(16) . . ?
C16 C17 H17 119.6 . . ?
C18 C17 H17 119.6 . . ?
C19 C18 C17 119.91(16) . . ?
C19 C18 H18 120.0 . . ?
C17 C18 H18 120.0 . . ?
C18 C19 C14 119.90(14) . . ?
C18 C19 H19 120.1 . . ?
C14 C19 H19 120.1 . . ?
C1_1 O1_1 Al1 149.54(11) . . ?
O1_1 C1_1 C4_1 113.43(13) . . ?
O1_1 C1_1 C2_1 111.55(13) . . ?
C4_1 C1_1 C2_1 107.69(13) . . ?
O1_1 C1_1 C3_1 109.42(13) . . ?
C4_1 C1_1 C3_1 107.49(12) . . ?
C2_1 C1_1 C3_1 106.99(13) . . ?
F2_1 C2_1 F1_1 105.93(13) . . ?
F2_1 C2_1 C9_1 109.61(15) . . ?
F1_1 C2_1 C9_1 108.85(14) . . ?
F2_1 C2_1 C1_1 110.04(13) . . ?
F1_1 C2_1 C1_1 110.12(14) . . ?
C9_1 C2_1 C1_1 112.10(13) . . ?
C2_1 F1_1 C1 148.94(10) . . ?
F4_1 C3_1 F3_1 106.22(14) . . ?
F4_1 C3_1 C7_1 109.33(14) . . ?
F3_1 C3_1 C7_1 109.21(14) . . ?
F4_1 C3_1 C1_1 110.07(13) . . ?
F3_1 C3_1 C1_1 110.29(13) . . ?
C7_1 C3_1 C1_1 111.58(13) . . ?
F5_1 C4_1 F6_1 105.87(13) . . ?
F5_1 C4_1 C5_1 109.24(14) . . ?
F6_1 C4_1 C5_1 109.87(14) . . ?
F5_1 C4_1 C1_1 110.48(13) . . ?
F6_1 C4_1 C1_1 109.83(13) . . ?
C5_1 C4_1 C1_1 111.41(13) . . ?
F7_1 C5_1 C10_1 109.56(14) . . ?
F7_1 C5_1 C6_1 108.75(14) . . ?
C10_1 C5_1 C6_1 109.79(14) . . ?
F7_1 C5_1 C4_1 110.14(13) . . ?
C10_1 C5_1 C4_1 109.70(14) . . ?
C6_1 C5_1 C4_1 108.87(14) . . ?
F8_1 C6_1 F9_1 105.54(13) . . ?
F8_1 C6_1 C5_1 110.92(14) . . ?
F9_1 C6_1 C5_1 109.57(15) . . ?
F8_1 C6_1 C7_1 110.44(15) . . ?
F9_1 C6_1 C7_1 110.55(14) . . ?
C5_1 C6_1 C7_1 109.76(13) . . ?
F10_1 C7_1 C6_1 109.93(14) . . ?
F10_1 C7_1 C8_1 109.16(14) . . ?
C6_1 C7_1 C8_1 109.17(14) . . ?
F10_1 C7_1 C3_1 110.03(14) . . ?
C6_1 C7_1 C3_1 109.15(14) . . ?
C8_1 C7_1 C3_1 109.38(14) . . ?
F11_1 C8_1 F12_1 105.13(14) . . ?
F11_1 C8_1 C9_1 110.48(14) . . ?
F12_1 C8_1 C9_1 110.36(16) . . ?
F11_1 C8_1 C7_1 110.62(15) . . ?
F12_1 C8_1 C7_1 110.20(14) . . ?
C9_1 C8_1 C7_1 109.95(13) . . ?
C8_1 F11_1 H13 145.0 . . ?
F13_1 C9_1 C8_1 109.66(14) . . ?
F13_1 C9_1 C10_1 109.37(15) . . ?
C8_1 C9_1 C10_1 109.17(14) . . ?
F13_1 C9_1 C2_1 110.22(14) . . ?
C8_1 C9_1 C2_1 109.33(15) . . ?
C10_1 C9_1 C2_1 109.07(14) . . ?
F14_1 C10_1 F15_1 105.84(15) . . ?
F14_1 C10_1 C5_1 110.03(15) . . ?
F15_1 C10_1 C5_1 110.35(15) . . ?
F14_1 C10_1 C9_1 110.73(15) . . ?
F15_1 C10_1 C9_1 110.20(15) . . ?
C5_1 C10_1 C9_1 109.64(14) . . ?
C1_2 O1_2 Al1 150.80(11) . . ?
O1_2 C1_2 C2_2 113.19(13) . . ?
O1_2 C1_2 C4_2 112.61(12) . . ?
C2_2 C1_2 C4_2 107.54(13) . . ?
O1_2 C1_2 C3_2 109.27(12) . . ?
C2_2 C1_2 C3_2 107.12(12) . . ?
C4_2 C1_2 C3_2 106.77(13) . . ?
F1_2 C2_2 F2_2 106.23(13) . . ?
F1_2 C2_2 C9_2 108.89(13) . . ?
F2_2 C2_2 C9_2 109.76(13) . . ?
F1_2 C2_2 C1_2 110.31(13) . . ?
F2_2 C2_2 C1_2 109.51(13) . . ?
C9_2 C2_2 C1_2 111.98(13) . . ?
F4_2 C3_2 F3_2 105.93(13) . . ?
F4_2 C3_2 C7_2 108.80(14) . . ?
F3_2 C3_2 C7_2 109.34(13) . . ?
F4_2 C3_2 C1_2 110.71(13) . . ?
F3_2 C3_2 C1_2 110.09(13) . . ?
C7_2 C3_2 C1_2 111.79(12) . . ?
F5_2 C4_2 F6_2 105.95(13) . . ?
F5_2 C4_2 C5_2 109.35(14) . . ?
F6_2 C4_2 C5_2 108.84(13) . . ?
F5_2 C4_2 C1_2 110.41(13) . . ?
F6_2 C4_2 C1_2 110.33(13) . . ?
C5_2 C4_2 C1_2 111.79(12) . . ?
F7_2 C5_2 C6_2 109.48(13) . . ?
F7_2 C5_2 C10_2 108.70(13) . . ?
C6_2 C5_2 C10_2 109.73(13) . . ?
F7_2 C5_2 C4_2 109.81(13) . . ?
C6_2 C5_2 C4_2 109.35(13) . . ?
C10_2 C5_2 C4_2 109.75(14) . . ?
F8_2 C6_2 F9_2 105.89(14) . . ?
F8_2 C6_2 C5_2 110.56(14) . . ?
F9_2 C6_2 C5_2 110.25(13) . . ?
F8_2 C6_2 C7_2 110.73(14) . . ?
F9_2 C6_2 C7_2 110.37(14) . . ?
C5_2 C6_2 C7_2 109.02(13) . . ?
F10_2 C7_2 C8_2 109.15(14) . . ?
F10_2 C7_2 C6_2 109.28(14) . . ?
C8_2 C7_2 C6_2 109.37(13) . . ?
F10_2 C7_2 C3_2 109.95(13) . . ?
C8_2 C7_2 C3_2 109.41(14) . . ?
C6_2 C7_2 C3_2 109.66(13) . . ?
F12_2 C8_2 F11_2 105.85(13) . . ?
F12_2 C8_2 C7_2 110.67(15) . . ?
F11_2 C8_2 C7_2 110.18(14) . . ?
F12_2 C8_2 C9_2 110.20(14) . . ?
F11_2 C8_2 C9_2 110.36(15) . . ?
C7_2 C8_2 C9_2 109.53(13) . . ?
F13_2 C9_2 C10_2 109.52(14) . . ?
F13_2 C9_2 C8_2 109.23(14) . . ?
C10_2 C9_2 C8_2 109.09(14) . . ?
F13_2 C9_2 C2_2 110.04(14) . . ?
C10_2 C9_2 C2_2 109.57(13) . . ?
C8_2 C9_2 C2_2 109.38(13) . . ?
F14_2 C10_2 F15_2 105.86(13) . . ?
F14_2 C10_2 C9_2 110.38(14) . . ?
F15_2 C10_2 C9_2 110.63(14) . . ?
F14_2 C10_2 C5_2 110.18(14) . . ?
F15_2 C10_2 C5_2 110.40(14) . . ?
C9_2 C10_2 C5_2 109.35(13) . . ?
C1_3 O1_3 Al1 148.98(11) . . ?
O1_3 C1_3 C2_3 111.58(13) . . ?
O1_3 C1_3 C4_3 113.34(13) . . ?
C2_3 C1_3 C4_3 108.02(14) . . ?
O1_3 C1_3 C3_3 109.57(13) . . ?
C2_3 C1_3 C3_3 107.00(13) . . ?
C4_3 C1_3 C3_3 107.03(13) . . ?
F1_3 C2_3 F2_3 105.86(14) . . ?
F1_3 C2_3 C9_3 109.30(14) . . ?
F2_3 C2_3 C9_3 109.39(15) . . ?
F1_3 C2_3 C1_3 110.47(15) . . ?
F2_3 C2_3 C1_3 109.95(14) . . ?
C9_3 C2_3 C1_3 111.70(14) . . ?
F3_3 C3_3 F4_3 105.67(14) . . ?
F3_3 C3_3 C7_3 109.20(14) . . ?
F4_3 C3_3 C7_3 109.20(14) . . ?
F3_3 C3_3 C1_3 110.32(13) . . ?
F4_3 C3_3 C1_3 110.67(14) . . ?
C7_3 C3_3 C1_3 111.59(13) . . ?
F5_3 C4_3 F6_3 105.94(14) . . ?
F5_3 C4_3 C5_3 109.29(15) . . ?
F6_3 C4_3 C5_3 109.58(14) . . ?
F5_3 C4_3 C1_3 110.43(14) . . ?
F6_3 C4_3 C1_3 109.94(14) . . ?
C5_3 C4_3 C1_3 111.50(13) . . ?
F7_3 C5_3 C6_3 109.27(15) . . ?
F7_3 C5_3 C10_3 109.47(16) . . ?
C6_3 C5_3 C10_3 109.24(14) . . ?
F7_3 C5_3 C4_3 109.64(14) . . ?
C6_3 C5_3 C4_3 109.77(15) . . ?
C10_3 C5_3 C4_3 109.44(15) . . ?
F8_3 C6_3 F9_3 106.13(14) . . ?
F8_3 C6_3 C5_3 110.71(15) . . ?
F9_3 C6_3 C5_3 110.44(16) . . ?
F8_3 C6_3 C7_3 110.04(17) . . ?
F9_3 C6_3 C7_3 110.52(15) . . ?
C5_3 C6_3 C7_3 108.97(14) . . ?
F10_3 C7_3 C6_3 109.34(14) . . ?
F10_3 C7_3 C8_3 108.97(14) . . ?
C6_3 C7_3 C8_3 109.56(15) . . ?
F10_3 C7_3 C3_3 109.73(14) . . ?
C6_3 C7_3 C3_3 109.56(14) . . ?
C8_3 C7_3 C3_3 109.65(14) . . ?
F12_3 C8_3 F11_3 105.57(14) . . ?
F12_3 C8_3 C9_3 110.59(15) . . ?
F11_3 C8_3 C9_3 110.85(15) . . ?
F12_3 C8_3 C7_3 110.45(14) . . ?
F11_3 C8_3 C7_3 110.11(16) . . ?
C9_3 C8_3 C7_3 109.23(14) . . ?
F13_3 C9_3 C8_3 109.47(15) . . ?
F13_3 C9_3 C10_3 109.42(15) . . ?
C8_3 C9_3 C10_3 109.24(14) . . ?
F13_3 C9_3 C2_3 109.59(14) . . ?
C8_3 C9_3 C2_3 109.42(14) . . ?
C10_3 C9_3 C2_3 109.69(14) . . ?
F14_3 C10_3 F15_3 106.20(14) . . ?
F14_3 C10_3 C9_3 109.87(16) . . ?
F15_3 C10_3 C9_3 110.44(15) . . ?
F14_3 C10_3 C5_3 110.37(16) . . ?
F15_3 C10_3 C5_3 110.28(16) . . ?
C9_3 C10_3 C5_3 109.63(15) . . ?
C1_4 O1_4 Al1 147.58(10) . . ?
O1_4 C1_4 C2_4 113.02(12) . . ?
O1_4 C1_4 C3_4 109.57(13) . . ?
C2_4 C1_4 C3_4 107.30(12) . . ?
O1_4 C1_4 C4_4 112.46(12) . . ?
C2_4 C1_4 C4_4 106.93(12) . . ?
C3_4 C1_4 C4_4 107.27(12) . . ?
F1_4 C2_4 F2_4 105.73(13) . . ?
F1_4 C2_4 C9_4 109.08(12) . . ?
F2_4 C2_4 C9_4 109.61(13) . . ?
F1_4 C2_4 C1_4 110.74(13) . . ?
F2_4 C2_4 C1_4 109.29(13) . . ?
C9_4 C2_4 C1_4 112.19(12) . . ?
F3_4 C3_4 F4_4 105.97(12) . . ?
F3_4 C3_4 C7_4 109.50(12) . . ?
F4_4 C3_4 C7_4 109.45(13) . . ?
F3_4 C3_4 C1_4 110.02(13) . . ?
F4_4 C3_4 C1_4 109.78(13) . . ?
C7_4 C3_4 C1_4 111.94(13) . . ?
F6_4 C4_4 F5_4 106.15(13) . . ?
F6_4 C4_4 C5_4 109.39(14) . . ?
F5_4 C4_4 C5_4 108.97(13) . . ?
F6_4 C4_4 C1_4 110.13(13) . . ?
F5_4 C4_4 C1_4 110.32(13) . . ?
C5_4 C4_4 C1_4 111.73(12) . . ?
F7_4 C5_4 C10_4 109.47(14) . . ?
F7_4 C5_4 C6_4 109.27(14) . . ?
C10_4 C5_4 C6_4 109.40(14) . . ?
F7_4 C5_4 C4_4 109.96(13) . . ?
C10_4 C5_4 C4_4 109.31(13) . . ?
C6_4 C5_4 C4_4 109.42(14) . . ?
F8_4 C6_4 F9_4 105.52(13) . . ?
F8_4 C6_4 C5_4 110.51(14) . . ?
F9_4 C6_4 C5_4 110.45(15) . . ?
F8_4 C6_4 C7_4 110.53(14) . . ?
F9_4 C6_4 C7_4 110.02(13) . . ?
C5_4 C6_4 C7_4 109.74(13) . . ?
F10_4 C7_4 C6_4 109.26(13) . . ?
F10_4 C7_4 C8_4 110.00(13) . . ?
C6_4 C7_4 C8_4 109.16(13) . . ?
F10_4 C7_4 C3_4 109.78(13) . . ?
C6_4 C7_4 C3_4 109.07(12) . . ?
C8_4 C7_4 C3_4 109.54(13) . . ?
F12_4 C8_4 F11_4 105.90(12) . . ?
F12_4 C8_4 C9_4 110.13(14) . . ?
F11_4 C8_4 C9_4 110.09(14) . . ?
F12_4 C8_4 C7_4 110.65(13) . . ?
F11_4 C8_4 C7_4 110.51(13) . . ?
C9_4 C8_4 C7_4 109.52(13) . . ?
F13_4 C9_4 C10_4 109.60(13) . . ?
F13_4 C9_4 C8_4 109.62(13) . . ?
C10_4 C9_4 C8_4 109.75(14) . . ?
F13_4 C9_4 C2_4 109.34(13) . . ?
C10_4 C9_4 C2_4 109.44(13) . . ?
C8_4 C9_4 C2_4 109.09(13) . . ?
F14_4 C10_4 F15_4 105.84(14) . . ?
F14_4 C10_4 C9_4 110.26(15) . . ?
F15_4 C10_4 C9_4 110.08(14) . . ?
F14_4 C10_4 C5_4 110.77(14) . . ?
F15_4 C10_4 C5_4 110.43(14) . . ?
C9_4 C10_4 C5_4 109.41(13) . . ?
Cl2_5 C1_5 Cl1_5 110.8(3) . . ?
Cl2_5 C1_5 H1A_5 109.5 . . ?
Cl1_5 C1_5 H1A_5 109.5 . . ?
Cl2_5 C1_5 H1B_5 109.5 . . ?
Cl1_5 C1_5 H1B_5 109.5 . . ?
H1A_5 C1_5 H1B_5 108.1 . . ?
Cl2_6 C1_6 Cl1_6 109.2(6) . . ?
Cl2_6 C1_6 H1A_6 109.8 . . ?
Cl1_6 C1_6 H1A_6 109.8 . . ?
Cl2_6 C1_6 H1B_6 109.8 . . ?
Cl1_6 C1_6 H1B_6 109.8 . . ?
H1A_6 C1_6 H1B_6 108.3 . . ?

loop_
_geom_bond_atom_site_label_1
_geom_bond_atom_site_label_2
_geom_bond_distance
_geom_bond_site_symmetry_2
_geom_bond_publ_flag
Al1 O1_1 1.7241(16) . ?
Al1 O1_3 1.7283(15) . ?
Al1 O1_4 1.7324(16) . ?
Al1 O1_2 1.7365(15) . ?
C1 C2 1.441(2) . ?
C1 C14 1.442(2) . ?
C1 C8 1.445(2) . ?
C1 F1_1 4.563(3) . ?
C2 C3 1.409(2) . ?
C2 C7 1.410(2) . ?
C3 C4 1.384(2) . ?
C3 H3 0.9500 . ?
C4 C5 1.393(3) . ?
C4 H4 0.9500 . ?
C5 C6 1.389(3) . ?
C5 H5 0.9500 . ?
C6 C7 1.383(3) . ?
C6 H6 0.9500 . ?
C7 H7 0.9500 . ?
C8 C9 1.409(3) . ?
C8 C13 1.413(2) . ?
C9 C10 1.382(3) . ?
C9 H9 0.9500 . ?
C10 C11 1.384(3) . ?
C10 H10 0.9500 . ?
C11 C12 1.389(3) . ?
C11 H11 0.9500 . ?
C12 C13 1.381(3) . ?
C12 H12 0.9500 . ?
C13 H13 0.9500 . ?
C14 C15 1.409(2) . ?
C14 C19 1.410(2) . ?
C15 C16 1.383(2) . ?
C15 H15 0.9500 . ?
C16 C17 1.391(2) . ?
C16 H16 0.9500 . ?
C17 C18 1.392(2) . ?
C17 H17 0.9500 . ?
C18 C19 1.383(2) . ?
C18 H18 0.9500 . ?
C19 H19 0.9500 . ?
O1_1 C1_1 1.3452(19) . ?
C1_1 C4_1 1.558(2) . ?
C1_1 C2_1 1.561(2) . ?
C1_1 C3_1 1.563(2) . ?
C2_1 F2_1 1.344(2) . ?
C2_1 F1_1 1.349(2) . ?
C2_1 C9_1 1.549(2) . ?
C3_1 F4_1 1.348(2) . ?
C3_1 F3_1 1.348(2) . ?
C3_1 C7_1 1.555(2) . ?
C4_1 F5_1 1.344(2) . ?
C4_1 F6_1 1.346(2) . ?
C4_1 C5_1 1.554(2) . ?
C5_1 F7_1 1.361(2) . ?
C5_1 C10_1 1.543(3) . ?
C5_1 C6_1 1.542(3) . ?
C6_1 F8_1 1.345(2) . ?
C6_1 F9_1 1.354(2) . ?
C6_1 C7_1 1.544(3) . ?
C7_1 F10_1 1.356(2) . ?
C7_1 C8_1 1.545(3) . ?
C8_1 F11_1 1.346(2) . ?
C8_1 F12_1 1.350(2) . ?
C8_1 C9_1 1.543(3) . ?
F11_1 H13 2.4784 . ?
C9_1 F13_1 1.361(2) . ?
C9_1 C10_1 1.545(3) . ?
C10_1 F14_1 1.346(2) . ?
C10_1 F15_1 1.353(2) . ?
O1_2 C1_2 1.345(2) . ?
C1_2 C2_2 1.561(2) . ?
C1_2 C4_2 1.561(2) . ?
C1_2 C3_2 1.566(2) . ?
C2_2 F1_2 1.347(2) . ?
C2_2 F2_2 1.351(2) . ?
C2_2 C9_2 1.552(2) . ?
C3_2 F4_2 1.349(2) . ?
C3_2 F3_2 1.349(2) . ?
C3_2 C7_2 1.552(2) . ?
C4_2 F5_2 1.345(2) . ?
C4_2 F6_2 1.3481(19) . ?
C4_2 C5_2 1.552(2) . ?
C5_2 F7_2 1.366(2) . ?
C5_2 C6_2 1.543(2) . ?
C5_2 C10_2 1.546(2) . ?
C6_2 F8_2 1.342(2) . ?
C6_2 F9_2 1.352(2) . ?
C6_2 C7_2 1.547(3) . ?
C7_2 F10_2 1.3647(19) . ?
C7_2 C8_2 1.545(3) . ?
C8_2 F12_2 1.347(2) . ?
C8_2 F11_2 1.349(2) . ?
C8_2 C9_2 1.549(3) . ?
C9_2 F13_2 1.3599(19) . ?
C9_2 C10_2 1.543(3) . ?
C10_2 F14_2 1.346(2) . ?
C10_2 F15_2 1.349(2) . ?
O1_3 C1_3 1.3470(19) . ?
C1_3 C2_3 1.560(2) . ?
C1_3 C4_3 1.560(2) . ?
C1_3 C3_3 1.563(2) . ?
C2_3 F1_3 1.344(2) . ?
C2_3 F2_3 1.350(2) . ?
C2_3 C9_3 1.551(2) . ?
C3_3 F3_3 1.345(2) . ?
C3_3 F4_3 1.346(2) . ?
C3_3 C7_3 1.553(2) . ?
C4_3 F5_3 1.345(2) . ?
C4_3 F6_3 1.349(2) . ?
C4_3 C5_3 1.555(2) . ?
C5_3 F7_3 1.364(2) . ?
C5_3 C6_3 1.545(3) . ?
C5_3 C10_3 1.545(3) . ?
C6_3 F8_3 1.345(2) . ?
C6_3 F9_3 1.349(2) . ?
C6_3 C7_3 1.546(3) . ?
C7_3 F10_3 1.366(2) . ?
C7_3 C8_3 1.546(3) . ?
C8_3 F12_3 1.349(2) . ?
C8_3 F11_3 1.351(2) . ?
C8_3 C9_3 1.540(3) . ?
C9_3 F13_3 1.362(2) . ?
C9_3 C10_3 1.545(3) . ?
C10_3 F14_3 1.345(2) . ?
C10_3 F15_3 1.349(2) . ?
O1_4 C1_4 1.349(2) . ?
C1_4 C2_4 1.558(2) . ?
C1_4 C3_4 1.561(2) . ?
C1_4 C4_4 1.563(2) . ?
C2_4 F1_4 1.345(2) . ?
C2_4 F2_4 1.3534(19) . ?
C2_4 C9_4 1.550(2) . ?
C3_4 F3_4 1.350(2) . ?
C3_4 F4_4 1.3522(19) . ?
C3_4 C7_4 1.553(2) . ?
C4_4 F6_4 1.3460(19) . ?
C4_4 F5_4 1.3520(19) . ?
C4_4 C5_4 1.555(3) . ?
C5_4 F7_4 1.360(2) . ?
C5_4 C10_4 1.544(3) . ?
C5_4 C6_4 1.546(2) . ?
C6_4 F8_4 1.346(2) . ?
C6_4 F9_4 1.350(2) . ?
C6_4 C7_4 1.546(2) . ?
C7_4 F10_4 1.3582(19) . ?
C7_4 C8_4 1.546(2) . ?
C8_4 F12_4 1.345(2) . ?
C8_4 F11_4 1.346(2) . ?
C8_4 C9_4 1.546(2) . ?
C9_4 F13_4 1.3619(19) . ?
C9_4 C10_4 1.541(2) . ?
C10_4 F14_4 1.343(2) . ?
C10_4 F15_4 1.352(2) . ?
Cl1_5 C1_5 1.766(5) . ?
Cl2_5 C1_5 1.743(6) . ?
C1_5 H1A_5 0.9900 . ?
C1_5 H1B_5 0.9900 . ?
Cl1_6 C1_6 1.776(8) . ?
Cl2_6 C1_6 1.752(8) . ?
C1_6 H1A_6 0.9900 . ?
C1_6 H1B_6 0.9900 . ?

loop_
_geom_torsion_atom_site_label_1
_geom_torsion_atom_site_label_2
_geom_torsion_atom_site_label_3
_geom_torsion_atom_site_label_4
_geom_torsion
_geom_torsion_site_symmetry_1
_geom_torsion_site_symmetry_2
_geom_torsion_site_symmetry_3
_geom_torsion_site_symmetry_4
_geom_torsion_publ_flag
C14 C1 C2 C3 -30.8(2) . . . . ?
C8 C1 C2 C3 149.14(16) . . . . ?
F1_1 C1 C2 C3 -89.3(3) . . . . ?
C14 C1 C2 C7 150.33(16) . . . . ?
C8 C1 C2 C7 -29.8(2) . . . . ?
F1_1 C1 C2 C7 91.8(3) . . . . ?
C7 C2 C3 C4 1.6(2) . . . . ?
C1 C2 C3 C4 -177.35(15) . . . . ?
C2 C3 C4 C5 -2.0(3) . . . . ?
C3 C4 C5 C6 0.6(3) . . . . ?
C4 C5 C6 C7 1.4(3) . . . . ?
C5 C6 C7 C2 -1.9(3) . . . . ?
C3 C2 C7 C6 0.4(2) . . . . ?
C1 C2 C7 C6 179.31(16) . . . . ?
C2 C1 C8 C9 -37.1(2) . . . . ?
C14 C1 C8 C9 142.76(17) . . . . ?
F1_1 C1 C8 C9 160.45(18) . . . . ?
C2 C1 C8 C13 141.35(16) . . . . ?
C14 C1 C8 C13 -38.7(2) . . . . ?
F1_1 C1 C8 C13 -21.06(14) . . . . ?
C13 C8 C9 C10 0.4(3) . . . . ?
C1 C8 C9 C10 178.90(19) . . . . ?
C8 C9 C10 C11 -2.3(3) . . . . ?
C9 C10 C11 C12 1.9(4) . . . . ?
C10 C11 C12 C13 0.3(3) . . . . ?
C11 C12 C13 C8 -2.2(3) . . . . ?
C9 C8 C13 C12 1.8(3) . . . . ?
C1 C8 C13 C12 -176.70(17) . . . . ?
C2 C1 C14 C15 145.34(16) . . . . ?
C8 C1 C14 C15 -34.6(2) . . . . ?
F1_1 C1 C14 C15 -56.52(12) . . . . ?
C2 C1 C14 C19 -34.5(2) . . . . ?
C8 C1 C14 C19 145.56(16) . . . . ?
F1_1 C1 C14 C19 123.60(18) . . . . ?
C19 C14 C15 C16 0.7(2) . . . . ?
C1 C14 C15 C16 -179.17(15) . . . . ?
C14 C15 C16 C17 -2.8(3) . . . . ?
C15 C16 C17 C18 2.1(3) . . . . ?
C16 C17 C18 C19 0.7(3) . . . . ?
C17 C18 C19 C14 -2.9(3) . . . . ?
C15 C14 C19 C18 2.1(2) . . . . ?
C1 C14 C19 C18 -177.98(15) . . . . ?
O1_3 Al1 O1_1 C1_1 -70.2(2) . . . . ?
O1_4 Al1 O1_1 C1_1 171.3(2) . . . . ?
O1_2 Al1 O1_1 C1_1 50.3(2) . . . . ?
Al1 O1_1 C1_1 C4_1 34.7(3) . . . . ?
Al1 O1_1 C1_1 C2_1 -87.1(2) . . . . ?
Al1 O1_1 C1_1 C3_1 154.70(18) . . . . ?
O1_1 C1_1 C2_1 F2_1 60.17(18) . . . . ?
C4_1 C1_1 C2_1 F2_1 -64.90(16) . . . . ?
C3_1 C1_1 C2_1 F2_1 179.80(13) . . . . ?
O1_1 C1_1 C2_1 F1_1 -56.24(17) . . . . ?
C4_1 C1_1 C2_1 F1_1 178.69(12) . . . . ?
C3_1 C1_1 C2_1 F1_1 63.39(16) . . . . ?
O1_1 C1_1 C2_1 C9_1 -177.58(13) . . . . ?
C4_1 C1_1 C2_1 C9_1 57.35(17) . . . . ?
C3_1 C1_1 C2_1 C9_1 -57.94(17) . . . . ?
F2_1 C2_1 F1_1 C1 75.1(2) . . . . ?
C9_1 C2_1 F1_1 C1 -42.6(2) . . . . ?
C1_1 C2_1 F1_1 C1 -165.90(12) . . . . ?
O1_1 C1_1 C3_1 F4_1 -59.57(17) . . . . ?
C4_1 C1_1 C3_1 F4_1 64.01(16) . . . . ?
C2_1 C1_1 C3_1 F4_1 179.44(13) . . . . ?
O1_1 C1_1 C3_1 F3_1 57.30(17) . . . . ?
C4_1 C1_1 C3_1 F3_1 -179.12(12) . . . . ?
C2_1 C1_1 C3_1 F3_1 -63.69(16) . . . . ?
O1_1 C1_1 C3_1 C7_1 178.87(13) . . . . ?
C4_1 C1_1 C3_1 C7_1 -57.55(17) . . . . ?
C2_1 C1_1 C3_1 C7_1 57.88(17) . . . . ?
O1_1 C1_1 C4_1 F5_1 57.62(17) . . . . ?
C2_1 C1_1 C4_1 F5_1 -178.45(12) . . . . ?
C3_1 C1_1 C4_1 F5_1 -63.48(16) . . . . ?
O1_1 C1_1 C4_1 F6_1 -58.80(18) . . . . ?
C2_1 C1_1 C4_1 F6_1 65.14(15) . . . . ?
C3_1 C1_1 C4_1 F6_1 -179.90(12) . . . . ?
O1_1 C1_1 C4_1 C5_1 179.23(13) . . . . ?
C2_1 C1_1 C4_1 C5_1 -56.83(17) . . . . ?
C3_1 C1_1 C4_1 C5_1 58.14(17) . . . . ?
F5_1 C4_1 C5_1 F7_1 -57.46(18) . . . . ?
F6_1 C4_1 C5_1 F7_1 58.26(18) . . . . ?
C1_1 C4_1 C5_1 F7_1 -179.79(13) . . . . ?
F5_1 C4_1 C5_1 C10_1 -178.13(13) . . . . ?
F6_1 C4_1 C5_1 C10_1 -62.41(17) . . . . ?
C1_1 C4_1 C5_1 C10_1 59.53(18) . . . . ?
F5_1 C4_1 C5_1 C6_1 61.70(17) . . . . ?
F6_1 C4_1 C5_1 C6_1 177.42(13) . . . . ?
C1_1 C4_1 C5_1 C6_1 -60.64(17) . . . . ?
F7_1 C5_1 C6_1 F8_1 58.31(18) . . . . ?
C10_1 C5_1 C6_1 F8_1 178.17(13) . . . . ?
C4_1 C5_1 C6_1 F8_1 -61.71(18) . . . . ?
F7_1 C5_1 C6_1 F9_1 -57.82(17) . . . . ?
C10_1 C5_1 C6_1 F9_1 62.04(17) . . . . ?
C4_1 C5_1 C6_1 F9_1 -177.84(12) . . . . ?
F7_1 C5_1 C6_1 C7_1 -179.38(13) . . . . ?
C10_1 C5_1 C6_1 C7_1 -59.52(17) . . . . ?
C4_1 C5_1 C6_1 C7_1 60.60(17) . . . . ?
F8_1 C6_1 C7_1 F10_1 -58.26(18) . . . . ?
F9_1 C6_1 C7_1 F10_1 58.16(19) . . . . ?
C5_1 C6_1 C7_1 F10_1 179.14(13) . . . . ?
F8_1 C6_1 C7_1 C8_1 -177.98(13) . . . . ?
F9_1 C6_1 C7_1 C8_1 -61.55(17) . . . . ?
C5_1 C6_1 C7_1 C8_1 59.43(17) . . . . ?
F8_1 C6_1 C7_1 C3_1 62.51(17) . . . . ?
F9_1 C6_1 C7_1 C3_1 178.93(13) . . . . ?
C5_1 C6_1 C7_1 C3_1 -60.09(17) . . . . ?
F4_1 C3_1 C7_1 F10_1 58.17(18) . . . . ?
F3_1 C3_1 C7_1 F10_1 -57.66(18) . . . . ?
C1_1 C3_1 C7_1 F10_1 -179.84(13) . . . . ?
F4_1 C3_1 C7_1 C6_1 -62.54(17) . . . . ?
F3_1 C3_1 C7_1 C6_1 -178.37(13) . . . . ?
C1_1 C3_1 C7_1 C6_1 59.45(17) . . . . ?
F4_1 C3_1 C7_1 C8_1 178.07(13) . . . . ?
F3_1 C3_1 C7_1 C8_1 62.24(17) . . . . ?
C1_1 C3_1 C7_1 C8_1 -59.94(18) . . . . ?
F10_1 C7_1 C8_1 F11_1 57.51(17) . . . . ?
C6_1 C7_1 C8_1 F11_1 177.70(13) . . . . ?
C3_1 C7_1 C8_1 F11_1 -62.92(18) . . . . ?
F10_1 C7_1 C8_1 F12_1 -58.32(19) . . . . ?
C6_1 C7_1 C8_1 F12_1 61.87(18) . . . . ?
C3_1 C7_1 C8_1 F12_1 -178.76(13) . . . . ?
F10_1 C7_1 C8_1 C9_1 179.80(14) . . . . ?
C6_1 C7_1 C8_1 C9_1 -60.01(17) . . . . ?
C3_1 C7_1 C8_1 C9_1 59.37(18) . . . . ?
F12_1 C8_1 F11_1 H13 -129.8 . . . . ?
C9_1 C8_1 F11_1 H13 -10.8 . . . . ?
C7_1 C8_1 F11_1 H13 111.2 . . . . ?
F11_1 C8_1 C9_1 F13_1 -57.65(19) . . . . ?
F12_1 C8_1 C9_1 F13_1 58.19(19) . . . . ?
C7_1 C8_1 C9_1 F13_1 179.97(14) . . . . ?
F11_1 C8_1 C9_1 C10_1 -177.47(13) . . . . ?
F12_1 C8_1 C9_1 C10_1 -61.62(17) . . . . ?
C7_1 C8_1 C9_1 C10_1 60.15(17) . . . . ?
F11_1 C8_1 C9_1 C2_1 63.29(17) . . . . ?
F12_1 C8_1 C9_1 C2_1 179.13(13) . . . . ?
C7_1 C8_1 C9_1 C2_1 -59.09(18) . . . . ?
F2_1 C2_1 C9_1 F13_1 -57.21(19) . . . . ?
F1_1 C2_1 C9_1 F13_1 58.22(19) . . . . ?
C1_1 C2_1 C9_1 F13_1 -179.71(14) . . . . ?
F2_1 C2_1 C9_1 C8_1 -177.82(13) . . . . ?
F1_1 C2_1 C9_1 C8_1 -62.39(17) . . . . ?
C1_1 C2_1 C9_1 C8_1 59.68(18) . . . . ?
F2_1 C2_1 C9_1 C10_1 62.88(17) . . . . ?
F1_1 C2_1 C9_1 C10_1 178.31(13) . . . . ?
C1_1 C2_1 C9_1 C10_1 -59.62(18) . . . . ?
F7_1 C5_1 C10_1 F14_1 -59.02(18) . . . . ?
C6_1 C5_1 C10_1 F14_1 -178.39(13) . . . . ?
C4_1 C5_1 C10_1 F14_1 62.00(18) . . . . ?
F7_1 C5_1 C10_1 F15_1 57.40(19) . . . . ?
C6_1 C5_1 C10_1 F15_1 -61.96(18) . . . . ?
C4_1 C5_1 C10_1 F15_1 178.43(14) . . . . ?
F7_1 C5_1 C10_1 C9_1 178.96(14) . . . . ?
C6_1 C5_1 C10_1 C9_1 59.60(17) . . . . ?
C4_1 C5_1 C10_1 C9_1 -60.01(18) . . . . ?
F13_1 C9_1 C10_1 F14_1 58.74(18) . . . . ?
C8_1 C9_1 C10_1 F14_1 178.73(13) . . . . ?
C2_1 C9_1 C10_1 F14_1 -61.87(18) . . . . ?
F13_1 C9_1 C10_1 F15_1 -58.02(19) . . . . ?
C8_1 C9_1 C10_1 F15_1 61.97(18) . . . . ?
C2_1 C9_1 C10_1 F15_1 -178.62(14) . . . . ?
F13_1 C9_1 C10_1 C5_1 -179.67(14) . . . . ?
C8_1 C9_1 C10_1 C5_1 -59.68(17) . . . . ?
C2_1 C9_1 C10_1 C5_1 59.72(18) . . . . ?
O1_1 Al1 O1_2 C1_2 -152.1(2) . . . . ?
O1_3 Al1 O1_2 C1_2 -30.9(2) . . . . ?
O1_4 Al1 O1_2 C1_2 89.9(2) . . . . ?
Al1 O1_2 C1_2 C2_2 -57.0(3) . . . . ?
Al1 O1_2 C1_2 C4_2 65.3(3) . . . . ?
Al1 O1_2 C1_2 C3_2 -176.23(18) . . . . ?
O1_2 C1_2 C2_2 F1_2 -56.60(17) . . . . ?
C4_2 C1_2 C2_2 F1_2 178.36(12) . . . . ?
C3_2 C1_2 C2_2 F1_2 63.91(16) . . . . ?
O1_2 C1_2 C2_2 F2_2 59.98(17) . . . . ?
C4_2 C1_2 C2_2 F2_2 -65.06(15) . . . . ?
C3_2 C1_2 C2_2 F2_2 -179.51(12) . . . . ?
O1_2 C1_2 C2_2 C9_2 -178.03(13) . . . . ?
C4_2 C1_2 C2_2 C9_2 56.93(16) . . . . ?
C3_2 C1_2 C2_2 C9_2 -57.52(16) . . . . ?
O1_2 C1_2 C3_2 F4_2 -58.01(17) . . . . ?
C2_2 C1_2 C3_2 F4_2 179.02(12) . . . . ?
C4_2 C1_2 C3_2 F4_2 64.05(16) . . . . ?
O1_2 C1_2 C3_2 F3_2 58.78(16) . . . . ?
C2_2 C1_2 C3_2 F3_2 -64.19(16) . . . . ?
C4_2 C1_2 C3_2 F3_2 -179.16(12) . . . . ?
O1_2 C1_2 C3_2 C7_2 -179.48(13) . . . . ?
C2_2 C1_2 C3_2 C7_2 57.55(17) . . . . ?
C4_2 C1_2 C3_2 C7_2 -57.43(16) . . . . ?
O1_2 C1_2 C4_2 F5_2 55.91(17) . . . . ?
C2_2 C1_2 C4_2 F5_2 -178.70(12) . . . . ?
C3_2 C1_2 C4_2 F5_2 -64.02(15) . . . . ?
O1_2 C1_2 C4_2 F6_2 -60.86(17) . . . . ?
C2_2 C1_2 C4_2 F6_2 64.52(16) . . . . ?
C3_2 C1_2 C4_2 F6_2 179.21(12) . . . . ?
O1_2 C1_2 C4_2 C5_2 177.88(12) . . . . ?
C2_2 C1_2 C4_2 C5_2 -56.74(16) . . . . ?
C3_2 C1_2 C4_2 C5_2 57.95(16) . . . . ?
F5_2 C4_2 C5_2 F7_2 -58.52(16) . . . . ?
F6_2 C4_2 C5_2 F7_2 56.79(17) . . . . ?
C1_2 C4_2 C5_2 F7_2 178.91(12) . . . . ?
F5_2 C4_2 C5_2 C6_2 61.63(17) . . . . ?
F6_2 C4_2 C5_2 C6_2 176.93(13) . . . . ?
C1_2 C4_2 C5_2 C6_2 -60.95(17) . . . . ?
F5_2 C4_2 C5_2 C10_2 -177.96(12) . . . . ?
F6_2 C4_2 C5_2 C10_2 -62.65(17) . . . . ?
C1_2 C4_2 C5_2 C10_2 59.47(16) . . . . ?
F7_2 C5_2 C6_2 F8_2 58.54(17) . . . . ?
C10_2 C5_2 C6_2 F8_2 177.76(13) . . . . ?
C4_2 C5_2 C6_2 F8_2 -61.81(17) . . . . ?
F7_2 C5_2 C6_2 F9_2 -58.21(17) . . . . ?
C10_2 C5_2 C6_2 F9_2 61.01(18) . . . . ?
C4_2 C5_2 C6_2 F9_2 -178.56(13) . . . . ?
F7_2 C5_2 C6_2 C7_2 -179.51(12) . . . . ?
C10_2 C5_2 C6_2 C7_2 -60.29(17) . . . . ?
C4_2 C5_2 C6_2 C7_2 60.14(16) . . . . ?
F8_2 C6_2 C7_2 F10_2 -58.55(17) . . . . ?
F9_2 C6_2 C7_2 F10_2 58.36(17) . . . . ?
C5_2 C6_2 C7_2 F10_2 179.60(13) . . . . ?
F8_2 C6_2 C7_2 C8_2 -177.99(13) . . . . ?
F9_2 C6_2 C7_2 C8_2 -61.07(17) . . . . ?
C5_2 C6_2 C7_2 C8_2 60.16(16) . . . . ?
F8_2 C6_2 C7_2 C3_2 62.03(17) . . . . ?
F9_2 C6_2 C7_2 C3_2 178.95(12) . . . . ?
C5_2 C6_2 C7_2 C3_2 -59.81(16) . . . . ?
F4_2 C3_2 C7_2 F10_2 57.55(18) . . . . ?
F3_2 C3_2 C7_2 F10_2 -57.71(17) . . . . ?
C1_2 C3_2 C7_2 F10_2 -179.88(13) . . . . ?
F4_2 C3_2 C7_2 C8_2 177.41(12) . . . . ?
F3_2 C3_2 C7_2 C8_2 62.15(16) . . . . ?
C1_2 C3_2 C7_2 C8_2 -60.01(18) . . . . ?
F4_2 C3_2 C7_2 C6_2 -62.63(16) . . . . ?
F3_2 C3_2 C7_2 C6_2 -177.89(12) . . . . ?
C1_2 C3_2 C7_2 C6_2 59.94(17) . . . . ?
F10_2 C7_2 C8_2 F12_2 -58.24(18) . . . . ?
C6_2 C7_2 C8_2 F12_2 61.27(17) . . . . ?
C3_2 C7_2 C8_2 F12_2 -178.59(13) . . . . ?
F10_2 C7_2 C8_2 F11_2 58.48(17) . . . . ?
C6_2 C7_2 C8_2 F11_2 178.00(13) . . . . ?
C3_2 C7_2 C8_2 F11_2 -61.87(17) . . . . ?
F10_2 C7_2 C8_2 C9_2 -179.94(13) . . . . ?
C6_2 C7_2 C8_2 C9_2 -60.43(17) . . . . ?
C3_2 C7_2 C8_2 C9_2 59.70(17) . . . . ?
F12_2 C8_2 C9_2 F13_2 57.98(18) . . . . ?
F11_2 C8_2 C9_2 F13_2 -58.57(18) . . . . ?
C7_2 C8_2 C9_2 F13_2 179.96(13) . . . . ?
F12_2 C8_2 C9_2 C10_2 -61.70(17) . . . . ?
F11_2 C8_2 C9_2 C10_2 -178.25(13) . . . . ?
C7_2 C8_2 C9_2 C10_2 60.28(17) . . . . ?
F12_2 C8_2 C9_2 C2_2 178.47(13) . . . . ?
F11_2 C8_2 C9_2 C2_2 61.92(17) . . . . ?
C7_2 C8_2 C9_2 C2_2 -59.55(17) . . . . ?
F1_2 C2_2 C9_2 F13_2 57.59(17) . . . . ?
F2_2 C2_2 C9_2 F13_2 -58.32(18) . . . . ?
C1_2 C2_2 C9_2 F13_2 179.83(13) . . . . ?
F1_2 C2_2 C9_2 C10_2 178.06(12) . . . . ?
F2_2 C2_2 C9_2 C10_2 62.16(16) . . . . ?
C1_2 C2_2 C9_2 C10_2 -59.69(17) . . . . ?
F1_2 C2_2 C9_2 C8_2 -62.41(16) . . . . ?
F2_2 C2_2 C9_2 C8_2 -178.31(13) . . . . ?
C1_2 C2_2 C9_2 C8_2 59.84(17) . . . . ?
F13_2 C9_2 C10_2 F14_2 59.06(17) . . . . ?
C8_2 C9_2 C10_2 F14_2 178.55(13) . . . . ?
C2_2 C9_2 C10_2 F14_2 -61.73(16) . . . . ?
F13_2 C9_2 C10_2 F15_2 -57.77(18) . . . . ?
C8_2 C9_2 C10_2 F15_2 61.72(16) . . . . ?
C2_2 C9_2 C10_2 F15_2 -178.57(12) . . . . ?
F13_2 C9_2 C10_2 C5_2 -179.57(13) . . . . ?
C8_2 C9_2 C10_2 C5_2 -60.08(16) . . . . ?
C2_2 C9_2 C10_2 C5_2 59.63(17) . . . . ?
F7_2 C5_2 C10_2 F14_2 -58.29(17) . . . . ?
C6_2 C5_2 C10_2 F14_2 -177.99(13) . . . . ?
C4_2 C5_2 C10_2 F14_2 61.82(17) . . . . ?
F7_2 C5_2 C10_2 F15_2 58.29(17) . . . . ?
C6_2 C5_2 C10_2 F15_2 -61.41(17) . . . . ?
C4_2 C5_2 C10_2 F15_2 178.40(12) . . . . ?
F7_2 C5_2 C10_2 C9_2 -179.78(12) . . . . ?
C6_2 C5_2 C10_2 C9_2 60.53(17) . . . . ?
C4_2 C5_2 C10_2 C9_2 -59.66(16) . . . . ?
O1_1 Al1 O1_3 C1_3 -91.8(2) . . . . ?
O1_4 Al1 O1_3 C1_3 25.4(2) . . . . ?
O1_2 Al1 O1_3 C1_3 147.9(2) . . . . ?
Al1 O1_3 C1_3 C2_3 -77.7(3) . . . . ?
Al1 O1_3 C1_3 C4_3 44.5(3) . . . . ?
Al1 O1_3 C1_3 C3_3 164.00(18) . . . . ?
O1_3 C1_3 C2_3 F1_3 -55.99(18) . . . . ?
C4_3 C1_3 C2_3 F1_3 178.78(13) . . . . ?
C3_3 C1_3 C2_3 F1_3 63.85(16) . . . . ?
O1_3 C1_3 C2_3 F2_3 60.48(18) . . . . ?
C4_3 C1_3 C2_3 F2_3 -64.74(16) . . . . ?
C3_3 C1_3 C2_3 F2_3 -179.67(13) . . . . ?
O1_3 C1_3 C2_3 C9_3 -177.88(14) . . . . ?
C4_3 C1_3 C2_3 C9_3 56.90(18) . . . . ?
C3_3 C1_3 C2_3 C9_3 -58.03(18) . . . . ?
O1_3 C1_3 C3_3 F3_3 57.10(18) . . . . ?
C2_3 C1_3 C3_3 F3_3 -64.03(17) . . . . ?
C4_3 C1_3 C3_3 F3_3 -179.62(13) . . . . ?
O1_3 C1_3 C3_3 F4_3 -59.49(18) . . . . ?
C2_3 C1_3 C3_3 F4_3 179.38(13) . . . . ?
C4_3 C1_3 C3_3 F4_3 63.78(17) . . . . ?
O1_3 C1_3 C3_3 C7_3 178.69(14) . . . . ?
C2_3 C1_3 C3_3 C7_3 57.56(17) . . . . ?
C4_3 C1_3 C3_3 C7_3 -58.04(17) . . . . ?
O1_3 C1_3 C4_3 F5_3 57.00(18) . . . . ?
C2_3 C1_3 C4_3 F5_3 -178.83(13) . . . . ?
C3_3 C1_3 C4_3 F5_3 -63.91(16) . . . . ?
O1_3 C1_3 C4_3 F6_3 -59.54(18) . . . . ?
C2_3 C1_3 C4_3 F6_3 64.63(16) . . . . ?
C3_3 C1_3 C4_3 F6_3 179.54(12) . . . . ?
O1_3 C1_3 C4_3 C5_3 178.72(14) . . . . ?
C2_3 C1_3 C4_3 C5_3 -57.11(18) . . . . ?
C3_3 C1_3 C4_3 C5_3 57.80(18) . . . . ?
F5_3 C4_3 C5_3 F7_3 -58.0(2) . . . . ?
F6_3 C4_3 C5_3 F7_3 57.7(2) . . . . ?
C1_3 C4_3 C5_3 F7_3 179.67(15) . . . . ?
F5_3 C4_3 C5_3 C6_3 62.08(18) . . . . ?
F6_3 C4_3 C5_3 C6_3 177.76(14) . . . . ?
C1_3 C4_3 C5_3 C6_3 -60.29(19) . . . . ?
F5_3 C4_3 C5_3 C10_3 -178.04(14) . . . . ?
F6_3 C4_3 C5_3 C10_3 -62.37(18) . . . . ?
C1_3 C4_3 C5_3 C10_3 59.58(19) . . . . ?
F7_3 C5_3 C6_3 F8_3 58.84(19) . . . . ?
C10_3 C5_3 C6_3 F8_3 178.58(14) . . . . ?
C4_3 C5_3 C6_3 F8_3 -61.42(19) . . . . ?
F7_3 C5_3 C6_3 F9_3 -58.41(19) . . . . ?
C10_3 C5_3 C6_3 F9_3 61.32(18) . . . . ?
C4_3 C5_3 C6_3 F9_3 -178.68(14) . . . . ?
F7_3 C5_3 C6_3 C7_3 -179.99(14) . . . . ?
C10_3 C5_3 C6_3 C7_3 -60.26(18) . . . . ?
C4_3 C5_3 C6_3 C7_3 59.74(18) . . . . ?
F8_3 C6_3 C7_3 F10_3 -58.52(18) . . . . ?
F9_3 C6_3 C7_3 F10_3 58.4(2) . . . . ?
C5_3 C6_3 C7_3 F10_3 179.91(13) . . . . ?
F8_3 C6_3 C7_3 C8_3 -177.88(13) . . . . ?
F9_3 C6_3 C7_3 C8_3 -60.99(19) . . . . ?
C5_3 C6_3 C7_3 C8_3 60.55(17) . . . . ?
F8_3 C6_3 C7_3 C3_3 61.78(18) . . . . ?
F9_3 C6_3 C7_3 C3_3 178.68(14) . . . . ?
C5_3 C6_3 C7_3 C3_3 -59.79(18) . . . . ?
F3_3 C3_3 C7_3 F10_3 -57.24(19) . . . . ?
F4_3 C3_3 C7_3 F10_3 57.86(19) . . . . ?
C1_3 C3_3 C7_3 F10_3 -179.47(14) . . . . ?
F3_3 C3_3 C7_3 C6_3 -177.30(14) . . . . ?
F4_3 C3_3 C7_3 C6_3 -62.20(18) . . . . ?
C1_3 C3_3 C7_3 C6_3 60.47(18) . . . . ?
F3_3 C3_3 C7_3 C8_3 62.41(18) . . . . ?
F4_3 C3_3 C7_3 C8_3 177.51(14) . . . . ?
C1_3 C3_3 C7_3 C8_3 -59.82(18) . . . . ?
F10_3 C7_3 C8_3 F12_3 -58.36(19) . . . . ?
C6_3 C7_3 C8_3 F12_3 61.23(18) . . . . ?
C3_3 C7_3 C8_3 F12_3 -178.48(14) . . . . ?
F10_3 C7_3 C8_3 F11_3 57.85(17) . . . . ?
C6_3 C7_3 C8_3 F11_3 177.45(13) . . . . ?
C3_3 C7_3 C8_3 F11_3 -62.27(18) . . . . ?
F10_3 C7_3 C8_3 C9_3 179.80(13) . . . . ?
C6_3 C7_3 C8_3 C9_3 -60.61(17) . . . . ?
C3_3 C7_3 C8_3 C9_3 59.68(18) . . . . ?
F12_3 C8_3 C9_3 F13_3 58.20(19) . . . . ?
F11_3 C8_3 C9_3 F13_3 -58.54(19) . . . . ?
C7_3 C8_3 C9_3 F13_3 179.95(14) . . . . ?
F12_3 C8_3 C9_3 C10_3 -61.60(18) . . . . ?
F11_3 C8_3 C9_3 C10_3 -178.34(13) . . . . ?
C7_3 C8_3 C9_3 C10_3 60.16(18) . . . . ?
F12_3 C8_3 C9_3 C2_3 178.31(14) . . . . ?
F11_3 C8_3 C9_3 C2_3 61.57(18) . . . . ?
C7_3 C8_3 C9_3 C2_3 -59.93(18) . . . . ?
F1_3 C2_3 C9_3 F13_3 58.16(19) . . . . ?
F2_3 C2_3 C9_3 F13_3 -57.3(2) . . . . ?
C1_3 C2_3 C9_3 F13_3 -179.28(14) . . . . ?
F1_3 C2_3 C9_3 C8_3 -61.87(18) . . . . ?
F2_3 C2_3 C9_3 C8_3 -177.35(14) . . . . ?
C1_3 C2_3 C9_3 C8_3 60.69(19) . . . . ?
F1_3 C2_3 C9_3 C10_3 178.31(14) . . . . ?
F2_3 C2_3 C9_3 C10_3 62.83(18) . . . . ?
C1_3 C2_3 C9_3 C10_3 -59.13(19) . . . . ?
F13_3 C9_3 C10_3 F14_3 58.40(18) . . . . ?
C8_3 C9_3 C10_3 F14_3 178.22(13) . . . . ?
C2_3 C9_3 C10_3 F14_3 -61.85(18) . . . . ?
F13_3 C9_3 C10_3 F15_3 -58.4(2) . . . . ?
C8_3 C9_3 C10_3 F15_3 61.39(19) . . . . ?
C2_3 C9_3 C10_3 F15_3 -178.68(15) . . . . ?
F13_3 C9_3 C10_3 C5_3 179.85(14) . . . . ?
C8_3 C9_3 C10_3 C5_3 -60.32(18) . . . . ?
C2_3 C9_3 C10_3 C5_3 59.61(19) . . . . ?
F7_3 C5_3 C10_3 F14_3 -58.81(19) . . . . ?
C6_3 C5_3 C10_3 F14_3 -178.43(14) . . . . ?
C4_3 C5_3 C10_3 F14_3 61.37(19) . . . . ?
F7_3 C5_3 C10_3 F15_3 58.22(19) . . . . ?
C6_3 C5_3 C10_3 F15_3 -61.40(18) . . . . ?
C4_3 C5_3 C10_3 F15_3 178.40(14) . . . . ?
F7_3 C5_3 C10_3 C9_3 -179.97(14) . . . . ?
C6_3 C5_3 C10_3 C9_3 60.42(18) . . . . ?
C4_3 C5_3 C10_3 C9_3 -59.78(18) . . . . ?
O1_1 Al1 O1_4 C1_4 -49.5(2) . . . . ?
O1_3 Al1 O1_4 C1_4 -168.98(19) . . . . ?
O1_2 Al1 O1_4 C1_4 69.9(2) . . . . ?
Al1 O1_4 C1_4 C2_4 -28.9(3) . . . . ?
Al1 O1_4 C1_4 C3_4 -148.50(16) . . . . ?
Al1 O1_4 C1_4 C4_4 92.3(2) . . . . ?
O1_4 C1_4 C2_4 F1_4 -56.17(17) . . . . ?
C3_4 C1_4 C2_4 F1_4 64.73(16) . . . . ?
C4_4 C1_4 C2_4 F1_4 179.56(12) . . . . ?
O1_4 C1_4 C2_4 F2_4 59.91(17) . . . . ?
C3_4 C1_4 C2_4 F2_4 -179.20(12) . . . . ?
C4_4 C1_4 C2_4 F2_4 -64.37(15) . . . . ?
O1_4 C1_4 C2_4 C9_4 -178.31(13) . . . . ?
C3_4 C1_4 C2_4 C9_4 -57.41(16) . . . . ?
C4_4 C1_4 C2_4 C9_4 57.42(16) . . . . ?
O1_4 C1_4 C3_4 F3_4 57.86(16) . . . . ?
C2_4 C1_4 C3_4 F3_4 -65.19(15) . . . . ?
C4_4 C1_4 C3_4 F3_4 -179.79(12) . . . . ?
O1_4 C1_4 C3_4 F4_4 -58.39(16) . . . . ?
C2_4 C1_4 C3_4 F4_4 178.56(12) . . . . ?
C4_4 C1_4 C3_4 F4_4 63.96(15) . . . . ?
O1_4 C1_4 C3_4 C7_4 179.84(12) . . . . ?
C2_4 C1_4 C3_4 C7_4 56.79(16) . . . . ?
C4_4 C1_4 C3_4 C7_4 -57.81(15) . . . . ?
O1_4 C1_4 C4_4 F6_4 -60.32(16) . . . . ?
C2_4 C1_4 C4_4 F6_4 64.30(16) . . . . ?
C3_4 C1_4 C4_4 F6_4 179.15(12) . . . . ?
O1_4 C1_4 C4_4 F5_4 56.53(16) . . . . ?
C2_4 C1_4 C4_4 F5_4 -178.85(12) . . . . ?
C3_4 C1_4 C4_4 F5_4 -64.01(16) . . . . ?
O1_4 C1_4 C4_4 C5_4 177.90(12) . . . . ?
C2_4 C1_4 C4_4 C5_4 -57.48(16) . . . . ?
C3_4 C1_4 C4_4 C5_4 57.37(16) . . . . ?
F6_4 C4_4 C5_4 F7_4 58.22(17) . . . . ?
F5_4 C4_4 C5_4 F7_4 -57.42(17) . . . . ?
C1_4 C4_4 C5_4 F7_4 -179.58(13) . . . . ?
F6_4 C4_4 C5_4 C10_4 -61.98(16) . . . . ?
F5_4 C4_4 C5_4 C10_4 -177.62(12) . . . . ?
C1_4 C4_4 C5_4 C10_4 60.23(16) . . . . ?
F6_4 C4_4 C5_4 C6_4 178.24(12) . . . . ?
F5_4 C4_4 C5_4 C6_4 62.59(16) . . . . ?
C1_4 C4_4 C5_4 C6_4 -59.56(17) . . . . ?
F7_4 C5_4 C6_4 F8_4 57.95(18) . . . . ?
C10_4 C5_4 C6_4 F8_4 177.78(13) . . . . ?
C4_4 C5_4 C6_4 F8_4 -62.49(17) . . . . ?
F7_4 C5_4 C6_4 F9_4 -58.44(17) . . . . ?
C10_4 C5_4 C6_4 F9_4 61.39(17) . . . . ?
C4_4 C5_4 C6_4 F9_4 -178.88(12) . . . . ?
F7_4 C5_4 C6_4 C7_4 -179.90(13) . . . . ?
C10_4 C5_4 C6_4 C7_4 -60.07(17) . . . . ?
C4_4 C5_4 C6_4 C7_4 59.66(17) . . . . ?
F8_4 C6_4 C7_4 F10_4 -57.63(17) . . . . ?
F9_4 C6_4 C7_4 F10_4 58.51(17) . . . . ?
C5_4 C6_4 C7_4 F10_4 -179.76(13) . . . . ?
F8_4 C6_4 C7_4 C8_4 -177.96(12) . . . . ?
F9_4 C6_4 C7_4 C8_4 -61.82(17) . . . . ?
C5_4 C6_4 C7_4 C8_4 59.91(17) . . . . ?
F8_4 C6_4 C7_4 C3_4 62.38(16) . . . . ?
F9_4 C6_4 C7_4 C3_4 178.52(13) . . . . ?
C5_4 C6_4 C7_4 C3_4 -59.75(17) . . . . ?
F3_4 C3_4 C7_4 F10_4 -57.93(16) . . . . ?
F4_4 C3_4 C7_4 F10_4 57.83(16) . . . . ?
C1_4 C3_4 C7_4 F10_4 179.78(12) . . . . ?
F3_4 C3_4 C7_4 C6_4 -177.62(12) . . . . ?
F4_4 C3_4 C7_4 C6_4 -61.86(16) . . . . ?
C1_4 C3_4 C7_4 C6_4 60.10(16) . . . . ?
F3_4 C3_4 C7_4 C8_4 62.96(16) . . . . ?
F4_4 C3_4 C7_4 C8_4 178.72(12) . . . . ?
C1_4 C3_4 C7_4 C8_4 -59.33(16) . . . . ?
F10_4 C7_4 C8_4 F12_4 -58.00(18) . . . . ?
C6_4 C7_4 C8_4 F12_4 61.88(16) . . . . ?
C3_4 C7_4 C8_4 F12_4 -178.76(12) . . . . ?
F10_4 C7_4 C8_4 F11_4 58.97(17) . . . . ?
C6_4 C7_4 C8_4 F11_4 178.85(12) . . . . ?
C3_4 C7_4 C8_4 F11_4 -61.79(16) . . . . ?
F10_4 C7_4 C8_4 C9_4 -179.58(13) . . . . ?
C6_4 C7_4 C8_4 C9_4 -59.71(17) . . . . ?
C3_4 C7_4 C8_4 C9_4 59.66(17) . . . . ?
F12_4 C8_4 C9_4 F13_4 58.58(17) . . . . ?
F11_4 C8_4 C9_4 F13_4 -57.82(17) . . . . ?
C7_4 C8_4 C9_4 F13_4 -179.52(12) . . . . ?
F12_4 C8_4 C9_4 C10_4 -61.84(16) . . . . ?
F11_4 C8_4 C9_4 C10_4 -178.24(12) . . . . ?
C7_4 C8_4 C9_4 C10_4 60.06(17) . . . . ?
F12_4 C8_4 C9_4 C2_4 178.27(12) . . . . ?
F11_4 C8_4 C9_4 C2_4 61.87(16) . . . . ?
C7_4 C8_4 C9_4 C2_4 -59.83(16) . . . . ?
F1_4 C2_4 C9_4 F13_4 56.95(16) . . . . ?
F2_4 C2_4 C9_4 F13_4 -58.38(16) . . . . ?
C1_4 C2_4 C9_4 F13_4 -179.98(12) . . . . ?
F1_4 C2_4 C9_4 C10_4 177.00(12) . . . . ?
F2_4 C2_4 C9_4 C10_4 61.67(16) . . . . ?
C1_4 C2_4 C9_4 C10_4 -59.93(16) . . . . ?
F1_4 C2_4 C9_4 C8_4 -62.92(16) . . . . ?
F2_4 C2_4 C9_4 C8_4 -178.24(12) . . . . ?
C1_4 C2_4 C9_4 C8_4 60.16(16) . . . . ?
F13_4 C9_4 C10_4 F14_4 57.49(17) . . . . ?
C8_4 C9_4 C10_4 F14_4 177.92(13) . . . . ?
C2_4 C9_4 C10_4 F14_4 -62.40(16) . . . . ?
F13_4 C9_4 C10_4 F15_4 -58.91(17) . . . . ?
C8_4 C9_4 C10_4 F15_4 61.52(17) . . . . ?
C2_4 C9_4 C10_4 F15_4 -178.80(12) . . . . ?
F13_4 C9_4 C10_4 C5_4 179.56(13) . . . . ?
C8_4 C9_4 C10_4 C5_4 -60.01(17) . . . . ?
C2_4 C9_4 C10_4 C5_4 59.67(17) . . . . ?
F7_4 C5_4 C10_4 F14_4 -58.67(18) . . . . ?
C6_4 C5_4 C10_4 F14_4 -178.38(13) . . . . ?
C4_4 C5_4 C10_4 F14_4 61.82(17) . . . . ?
F7_4 C5_4 C10_4 F15_4 58.25(18) . . . . ?
C6_4 C5_4 C10_4 F15_4 -61.46(18) . . . . ?
C4_4 C5_4 C10_4 F15_4 178.75(13) . . . . ?
F7_4 C5_4 C10_4 C9_4 179.57(13) . . . . ?
C6_4 C5_4 C10_4 C9_4 59.86(17) . . . . ?
C4_4 C5_4 C10_4 C9_4 -59.93(17) . . . . ?
